data_7015548
loop_
_publ_author_name
'Graham, Kristoffer'
'Ferguson, Alan'
'Douglas, Fraser J.'
'Thomas, Lynne H.'
'Murrie, Mark'

_publ_section_title
;
 Access to an unusual Fe9 core topology from the initial use of tricine
 in iron(III) cluster chemistry.
;
_journal_issue 13
_journal_name_full 'Dalton transactions (Cambridge, England : 2003)'
_journal_page_first 3125
_journal_page_last 3127
_journal_paper_doi 10.1039/c0dt01712d
_journal_volume 40
_journal_year 2011
_chemical_formula_sum 'C186 H162 Fe9 N10 O53'
_chemical_formula_weight 3888.91
_chemical_name_systematic
;
?
;
_space_group_IT_number 14
_symmetry_space_group_name_Hall '-P 2ybc'
_symmetry_space_group_name_H-M 'P 1 21/c 1'
_atom_sites_solution_hydrogens geom
_atom_sites_solution_primary direct
_atom_sites_solution_secondary difmap
_cell_angle_alpha 90
_cell_angle_beta 108.2720(10)
_cell_angle_gamma 90
_cell_formula_units_Z 4
_cell_length_a 24.5836(5)
_cell_length_b 23.4043(4)
_cell_length_c 32.2296(5)
_cell_measurement_temperature 100(2)
_cell_volume 17608.7(6)
_computing_cell_refinement 'Apex II (Bruker AXS BV,2010)'
_computing_data_collection 'Apex II (Bruker AXS BV,2010)'
_computing_data_reduction 'Apex II (Bruker AXS BV,2010)'
_computing_structure_refinement 'SHELXL-97 (Sheldrick, 2008)'
_computing_structure_solution 'SHELXS-97 (Sheldrick, 2008)'
_diffrn_ambient_temperature 100(2)
_diffrn_measured_fraction_theta_full 0.993
_diffrn_measured_fraction_theta_max 0.993
_diffrn_measurement_device_type 'Bruker Apex II CCD'
_diffrn_measurement_method 'CCD; rotation images'
_diffrn_radiation_monochromator graphite
_diffrn_radiation_type MoK\a
_diffrn_radiation_wavelength 0.71073
_diffrn_reflns_av_R_equivalents 0.0877
_diffrn_reflns_av_unetI/netI 0.0705
_diffrn_reflns_limit_h_max 24
_diffrn_reflns_limit_h_min -24
_diffrn_reflns_limit_k_max 23
_diffrn_reflns_limit_k_min -23
_diffrn_reflns_limit_l_max 32
_diffrn_reflns_limit_l_min -31
_diffrn_reflns_number 106202
_diffrn_reflns_theta_full 20.81
_diffrn_reflns_theta_max 20.81
_diffrn_reflns_theta_min 1.23
_exptl_absorpt_coefficient_mu 0.807
_exptl_absorpt_correction_T_max 1.0000
_exptl_absorpt_correction_T_min 0.755144
_exptl_absorpt_correction_type multi-scan
_exptl_absorpt_process_details 'SADABS, Bruker(2001)'
_exptl_crystal_density_diffrn 1.459
_exptl_crystal_density_method 'not measured'
_exptl_crystal_F_000 7980
_refine_diff_density_max 1.352
_refine_diff_density_min -0.87
_refine_diff_density_rms 0.095
_refine_ls_extinction_method none
_refine_ls_goodness_of_fit_ref 0.963
_refine_ls_hydrogen_treatment constr
_refine_ls_matrix_type full
_refine_ls_number_parameters 2227
_refine_ls_number_reflns 18310
_refine_ls_number_restraints 53
_refine_ls_restrained_S_all 0.966
_refine_ls_R_factor_all 0.097
_refine_ls_R_factor_gt 0.0617
_refine_ls_shift/su_max 0.001
_refine_ls_shift/su_mean 0
_refine_ls_structure_factor_coef Fsqd
_refine_ls_weighting_details 'calc w=1/[\s^2^(Fo^2^)+(0.0952P)^2^+116.4710P] where P=(Fo^2^+2Fc^2^)/3'
_refine_ls_weighting_scheme calc
_refine_ls_wR_factor_ref 0.1827
_reflns_number_gt 12930
_reflns_number_total 18310
_reflns_threshold_expression >2\s(I)
_cod_data_source_file c0dt01712d.txt
_cod_data_source_block Murrie_Fe9
_cod_original_cell_volume 17608.7(5)
_cod_database_code 7015548

loop_
_symmetry_equiv_pos_as_xyz
'x, y, z'
'-x, y+1/2, -z+1/2'
'-x, -y, -z'
'x, -y-1/2, z-1/2'

loop_
_atom_site_label
_atom_site_fract_x
_atom_site_fract_y
_atom_site_fract_z
_atom_site_U_iso_or_equiv
_atom_site_adp_type
_atom_site_calc_flag
_atom_site_refinement_flags
_atom_site_occupancy
_atom_site_disorder_assembly
_atom_site_disorder_group
_atom_site_type_symbol
Fe1 0.86353(5) 0.16244(5) 0.64419(4) 0.0221(3) Uani d . 1 . . Fe
Fe2 0.73851(5) 0.15911(5) 0.60008(4) 0.0199(3) Uani d . 1 . . Fe
Fe3 0.80934(5) 0.27138(5) 0.57688(4) 0.0192(3) Uani d . 1 . . Fe
Fe4 0.75940(5) 0.40272(5) 0.57743(4) 0.0185(3) Uani d . 1 . . Fe
Fe5 0.68004(5) 0.31245(5) 0.59164(4) 0.0185(3) Uani d . 1 . . Fe
Fe6 0.72296(5) 0.45041(5) 0.65486(4) 0.0195(3) Uani d . 1 . . Fe
Fe7 0.77764(5) 0.42447(5) 0.74883(4) 0.0222(3) Uani d . 1 . . Fe
Fe8 0.65095(5) 0.21428(5) 0.63990(4) 0.0195(3) Uani d . 1 . . Fe
Fe9 0.67059(5) 0.33714(5) 0.69719(4) 0.0187(3) Uani d . 1 . . Fe
O1 0.8025(2) 0.2108(2) 0.61315(15) 0.0188(13) Uani d . 1 . . O
O2 0.7586(2) 0.3220(2) 0.59210(15) 0.0186(13) Uani d . 1 . . O
O3 0.6757(2) 0.2232(2) 0.58312(16) 0.0186(13) Uani d . 1 . . O
H3 0.6443 0.2125 0.5569 0.022 Uiso calc R 1 . . H
O4 0.6794(2) 0.2921(2) 0.64953(16) 0.0188(13) Uani d . 1 . . O
O5 0.7272(2) 0.3905(2) 0.69664(16) 0.0194(13) Uani d . 1 . . O
O6 0.6852(2) 0.4005(2) 0.59830(16) 0.0170(13) Uani d . 1 . . O
H6 0.6524 0.4198 0.5776 0.02 Uiso calc R 1 . . H
C1 0.9393(4) 0.1208(3) 0.7261(3) 0.027(2) Uani d . 1 . . C
C2 0.8961(3) 0.1563(4) 0.7398(3) 0.024(2) Uani d . 1 . . C
H2A 0.8909 0.1399 0.7659 0.029 Uiso calc R 1 . . H
H2B 0.911 0.1947 0.7468 0.029 Uiso calc R 1 . . H
C3 0.7988(4) 0.1106(3) 0.7027(3) 0.024(2) Uani d . 1 . . C
C4 0.8000(4) 0.0712(4) 0.6653(3) 0.028(2) Uani d . 1 . . C
H4A 0.8335 0.0468 0.6747 0.033 Uiso calc R 1 . . H
H4B 0.7663 0.047 0.6574 0.033 Uiso calc R 1 . . H
C5 0.7397(3) 0.1374(4) 0.6940(3) 0.024(2) Uani d . 1 . . C
H5A 0.7112 0.1073 0.6885 0.029 Uiso calc R 1 . . H
H5B 0.7386 0.1582 0.7197 0.029 Uiso calc R 1 . . H
C6 0.8097(4) 0.0758(4) 0.7445(3) 0.029(2) Uani d . 1 . . C
H6A 0.812 0.1015 0.7686 0.035 Uiso calc R 1 . . H
H6B 0.7775 0.0503 0.7414 0.035 Uiso calc R 1 . . H
N1 0.8408(3) 0.1591(3) 0.7056(2) 0.0213(17) Uani d . 1 . . N
H1 0.8235 0.1925 0.7084 0.026 Uiso calc R 1 . . H
O7 0.9248(2) 0.1111(2) 0.68442(19) 0.0269(14) Uani d . 1 . . O
O8 0.9839(3) 0.1046(3) 0.75288(19) 0.0352(16) Uani d . 1 . . O
O9 0.8013(2) 0.1038(2) 0.62794(16) 0.0217(13) Uani d . 1 . . O
O10 0.7257(2) 0.1752(2) 0.65770(16) 0.0172(13) Uani d . 1 . . O
O11 0.8610(3) 0.0428(3) 0.7547(2) 0.0382(16) Uani d . 1 . . O
H11 0.8532 0.01 0.7459 0.057 Uiso calc R 1 . . H
C7 0.8467(3) 0.4504(3) 0.6554(3) 0.021(2) Uani d . 1 . . C
H7A 0.8474 0.4835 0.6375 0.026 Uiso calc R 1 . . H
H7B 0.875 0.4234 0.6519 0.026 Uiso calc R 1 . . H
C8 0.8636(3) 0.4690(3) 0.7033(2) 0.022(2) Uani d . 1 . . C
C9 0.8226(3) 0.5153(3) 0.7092(3) 0.025(2) Uani d . 1 . . C
H9A 0.8397 0.5344 0.737 0.03 Uiso calc R 1 . . H
H9B 0.817 0.5436 0.6862 0.03 Uiso calc R 1 . . H
C10 0.9243(3) 0.4927(4) 0.7139(3) 0.026(2) Uani d . 1 . . C
H10A 0.9505 0.4615 0.7144 0.031 Uiso calc R 1 . . H
H10B 0.9259 0.5189 0.691 0.031 Uiso calc R 1 . . H
C11 0.9014(4) 0.4119(4) 0.7735(3) 0.026(2) Uani d . 1 . . C
H11A 0.9385 0.4228 0.7713 0.031 Uiso calc R 1 . . H
H11B 0.9036 0.3722 0.7826 0.031 Uiso calc R 1 . . H
C12 0.8872(4) 0.4490(4) 0.8074(3) 0.029(2) Uani d . 1 . . C
N2 0.8577(3) 0.4179(3) 0.7304(2) 0.0201(17) Uani d . 1 . . N
H2 0.8565 0.3854 0.7147 0.024 Uiso calc R 1 . . H
O12 0.7921(2) 0.4249(2) 0.64005(16) 0.0187(13) Uani d . 1 . . O
O13 0.7689(2) 0.4921(2) 0.70802(16) 0.0228(14) Uani d . 1 . . O
O14 0.9428(3) 0.5216(3) 0.75492(18) 0.0356(16) Uani d . 1 . . O
H14 0.9611 0.5501 0.7528 0.053 Uiso calc R 1 . . H
O15 0.8343(3) 0.4627(2) 0.79851(17) 0.0268(14) Uani d . 1 . . O
O16 0.9258(3) 0.4627(3) 0.84026(19) 0.0369(16) Uani d . 1 . . O
O17 0.9181(2) 0.2287(3) 0.66668(17) 0.0264(14) Uani d . 1 . . O
O18 0.8826(2) 0.3032(2) 0.62273(18) 0.0255(14) Uani d . 1 . . O
C13 0.9194(4) 0.2796(4) 0.6543(3) 0.022(2) Uani d . 1 . . C
C14 0.9671(4) 0.3151(4) 0.6819(3) 0.025(2) Uani d . 1 . . C
C15 0.9783(4) 0.3169(4) 0.7266(3) 0.028(2) Uani d . 1 . . C
H15 0.9557 0.2949 0.7388 0.033 Uiso calc R 1 . . H
C16 1.0215(4) 0.3498(4) 0.7543(3) 0.036(2) Uani d . 1 . . C
H16 1.0274 0.3503 0.7842 0.043 Uiso calc R 1 . . H
C17 1.0558(4) 0.3821(4) 0.7361(3) 0.037(2) Uani d . 1 . . C
H17 1.0852 0.4043 0.754 0.045 Uiso calc R 1 . . H
C18 1.0462(4) 0.3813(4) 0.6921(3) 0.041(3) Uani d . 1 . . C
H18 1.0691 0.4034 0.6801 0.049 Uiso calc R 1 . . H
C19 1.0028(4) 0.3479(4) 0.6648(3) 0.032(2) Uani d . 1 . . C
O19 0.9942(2) 0.3453(3) 0.6200(2) 0.0402(17) Uani d . 1 . . O
C20 1.0421(4) 0.3422(4) 0.6065(3) 0.041(3) Uani d . 1 . . C
C21 1.0855(5) 0.3044(5) 0.6249(4) 0.053(3) Uani d . 1 . . C
H21 1.0841 0.2808 0.6478 0.063 Uiso calc R 1 . . H
C22 1.1319(5) 0.3019(5) 0.6088(4) 0.062(3) Uani d . 1 . . C
H22 1.1622 0.2772 0.6215 0.074 Uiso calc R 1 . . H
C23 1.1332(5) 0.3359(6) 0.5738(4) 0.067(4) Uani d . 1 . . C
H23 1.1639 0.3338 0.5628 0.08 Uiso calc R 1 . . H
C24 1.0888(5) 0.3725(5) 0.5558(4) 0.060(3) Uani d . 1 . . C
H24 1.0894 0.3954 0.5324 0.072 Uiso calc R 1 . . H
C25 1.0439(4) 0.3757(5) 0.5716(3) 0.045(3) Uani d . 1 . . C
H25 1.014 0.4008 0.5588 0.054 Uiso calc R 1 . . H
O20 0.8971(2) 0.1434(2) 0.59678(18) 0.0274(14) Uani d . 1 . . O
O21 0.8676(3) 0.2218(3) 0.55536(18) 0.0323(15) Uani d . 1 . . O
C26 0.8978(4) 0.1786(4) 0.5669(3) 0.029(2) Uani d . 1 . . C
C27 0.9422(4) 0.1702(4) 0.5445(3) 0.035(2) Uani d . 1 . . C
C28 0.9842(4) 0.2124(5) 0.5486(3) 0.051(3) Uani d . 1 . . C
H28 0.983 0.2452 0.5645 0.062 Uiso calc R 1 . . H
C29 1.0262(5) 0.2067(7) 0.5302(4) 0.089(5) Uani d . 1 . . C
H29 1.0534 0.2354 0.5334 0.106 Uiso calc R 1 . . H
C30 1.0288(5) 0.1585(7) 0.5066(4) 0.092(5) Uani d . 1 . . C
H30 1.0584 0.1542 0.4947 0.11 Uiso calc R 1 . . H
C31 0.9875(5) 0.1163(6) 0.5005(4) 0.073(4) Uani d . 1 . . C
H31 0.9883 0.0839 0.4839 0.088 Uiso calc R 1 . . H
C32 0.9446(4) 0.1241(5) 0.5201(3) 0.043(3) Uani d . 1 . . C
O22 0.9033(3) 0.0812(3) 0.5162(2) 0.0492(19) Uani d . 1 . . O
C33 0.8820(5) 0.0550(5) 0.4757(3) 0.046(3) Uani d . 1 . . C
C34 0.8528(5) 0.0853(6) 0.4395(4) 0.062(3) Uani d . 1 . . C
H34 0.8476 0.1244 0.4415 0.074 Uiso calc R 1 . . H
C35 0.8307(5) 0.0575(8) 0.3997(4) 0.083(4) Uani d . 1 . . C
H35 0.8118 0.0779 0.3746 0.099 Uiso calc R 1 . . H
C36 0.8372(8) -0.0001(9) 0.3980(6) 0.111(7) Uani d . 1 . . C
H36 0.8229 -0.0189 0.3714 0.134 Uiso calc R 1 . . H
C37 0.8637(10) -0.0300(7) 0.4337(6) 0.141(9) Uani d . 1 . . C
H37 0.8656 -0.0696 0.4322 0.169 Uiso calc R 1 . . H
C38 0.8888(7) -0.0023(6) 0.4739(4) 0.097(5) Uani d . 1 . . C
H38 0.9095 -0.0227 0.4985 0.117 Uiso calc R 1 . . H
O23 0.7507(2) 0.2399(2) 0.52324(16) 0.0226(14) Uani d . 1 . . O
O24 0.7343(2) 0.1487(2) 0.53644(17) 0.0231(14) Uani d . 1 . . O
C39 0.7392(3) 0.1888(4) 0.5116(3) 0.019(2) Uani d . 1 . . C
C40 0.7297(4) 0.1785(4) 0.4644(3) 0.030(2) Uani d . 1 . . C
C41 0.7572(4) 0.2145(4) 0.4433(3) 0.042(3) Uani d . 1 . . C
H41 0.78 0.2437 0.4592 0.05 Uiso calc R 1 . . H
C42 0.7520(6) 0.2087(5) 0.3996(4) 0.062(4) Uani d . 1 . . C
H42 0.7724 0.2324 0.3867 0.075 Uiso calc R 1 . . H
C43 0.7165(6) 0.1675(5) 0.3758(3) 0.070(4) Uani d . 1 . . C
H43 0.7118 0.1641 0.3462 0.085 Uiso calc R 1 . . H
C44 0.6870(5) 0.1304(5) 0.3951(3) 0.057(3) Uani d . 1 . . C
H44 0.663 0.1023 0.3786 0.068 Uiso calc R 1 . . H
C45 0.6943(4) 0.1362(4) 0.4392(3) 0.035(2) Uani d . 1 . . C
O25 0.6658(3) 0.0969(3) 0.4569(2) 0.0406(17) Uani d . 1 . . O
C46 0.6233(5) 0.1148(4) 0.4710(3) 0.041(3) Uani d . 1 . . C
C47 0.5961(5) 0.0724(5) 0.4869(3) 0.053(3) Uani d . 1 . . C
H47 0.6082 0.0346 0.4879 0.063 Uiso calc R 1 . . H
C48 0.5495(5) 0.0876(5) 0.5015(3) 0.056(3) Uani d . 1 . . C
H48 0.5303 0.0589 0.5112 0.067 Uiso calc R 1 . . H
C49 0.5313(5) 0.1444(5) 0.5019(4) 0.062(3) Uani d . 1 . . C
H49 0.5006 0.1541 0.5115 0.074 Uiso calc R 1 . . H
C50 0.5613(5) 0.1848(5) 0.4873(4) 0.062(3) Uani d . 1 . . C
H50 0.5521 0.2231 0.489 0.075 Uiso calc R 1 . . H
C51 0.6038(5) 0.1712(5) 0.4705(4) 0.053(3) Uani d . 1 . . C
H51 0.6204 0.1999 0.4584 0.064 Uiso calc R 1 . . H
O26 0.6797(3) 0.0958(2) 0.59052(17) 0.0253(14) Uani d . 1 . . O
O27 0.6154(2) 0.1362(3) 0.61723(18) 0.0283(14) Uani d . 1 . . O
C52 0.6361(4) 0.0944(4) 0.6033(3) 0.025(2) Uani d . 1 . . C
C53 0.6062(4) 0.0382(4) 0.6007(3) 0.031(2) Uani d . 1 A . C
C54 0.6313(4) -0.0122(5) 0.5964(4) 0.054(3) Uani d . 1 . . C
C55 0.6023(5) -0.0649(5) 0.5942(4) 0.065(3) Uani d . 1 A . C
H55 0.6204 -0.099 0.5918 0.078 Uiso calc R 1 . . H
C56 0.5476(5) -0.0648(5) 0.5957(3) 0.049(3) Uani d . 1 . . C
H56 0.5277 -0.099 0.593 0.059 Uiso calc R 1 A . H
C57 0.5221(5) -0.0157(5) 0.6008(3) 0.055(3) Uani d . 1 A . C
H57 0.4852 -0.0163 0.6027 0.066 Uiso calc R 1 . . H
C58 0.5508(4) 0.0359(4) 0.6034(3) 0.046(3) Uani d . 1 . . C
O28 0.6908(6) -0.0180(5) 0.6050(4) 0.047(4) Uiso d PD 0.5 A 1 O
C59 0.7246(8) -0.0705(8) 0.6155(6) 0.056(6) Uiso d PD 0.5 A 1 C
C60 0.7429(11) -0.0834(10) 0.6579(7) 0.084(8) Uiso d PD 0.5 A 1 C
H60 0.7303 -0.0631 0.6779 0.101 Uiso calc PR 0.5 A 1 H
C61 0.7811(11) -0.1276(10) 0.6710(6) 0.089(9) Uiso d PD 0.5 A 1 C
H61 0.7976 -0.1359 0.7005 0.107 Uiso calc PR 0.5 A 1 H
C64 0.7422(7) -0.0969(7) 0.5852(5) 0.040(5) Uiso d PD 0.5 A 1 C
H64 0.7335 -0.0835 0.5567 0.048 Uiso calc PR 0.5 A 1 H
C63 0.7740(7) -0.1451(7) 0.5992(5) 0.042(5) Uiso d PD 0.5 A 1 C
H63 0.7817 -0.1693 0.5788 0.051 Uiso calc PR 0.5 A 1 H
C62 0.7939(8) -0.1579(8) 0.6410(5) 0.050(6) Uiso d PD 0.5 A 1 C
H62 0.8178 -0.1895 0.6495 0.059 Uiso calc PR 0.5 A 1 H
O28A 0.5224(6) 0.0788(7) 0.6196(5) 0.071(5) Uiso d PD 0.5 A 2 O
C63A 0.3925(8) 0.1000(8) 0.5353(6) 0.052(6) Uiso d PD 0.5 A 2 C
H63A 0.3698 0.0804 0.5109 0.063 Uiso calc PR 0.5 A 2 H
C60A 0.4521(7) 0.1578(6) 0.6042(5) 0.025(4) Uiso d PD 0.5 A 2 C
H60A 0.4741 0.1783 0.6283 0.03 Uiso calc PR 0.5 A 2 H
C59A 0.4687(8) 0.1076(8) 0.5927(7) 0.085(8) Uiso d PD 0.5 A 2 C
C61A 0.4047(9) 0.1753(9) 0.5800(7) 0.101(10) Uiso d PD 0.5 A 2 C
H61A 0.3899 0.209 0.5873 0.121 Uiso calc PR 0.5 A 2 H
C64A 0.4387(8) 0.0793(8) 0.5577(7) 0.069(7) Uiso d PD 0.5 A 2 C
H64A 0.4518 0.0449 0.55 0.082 Uiso calc PR 0.5 A 2 H
C62A 0.3757(11) 0.1484(10) 0.5456(8) 0.132(13) Uiso d PD 0.5 A 2 C
H62A 0.3418 0.1643 0.5276 0.158 Uiso calc PR 0.5 A 2 H
C65 0.775(2) -0.091(2) 0.6869(14) 0.139(14) Uiso d P 0.5 B 2 C
C66 0.7354(18) -0.1358(17) 0.6730(12) 0.144(14) Uiso d P 0.5 B 2 C
H66A 0.718 -0.1336 0.6419 0.217 Uiso calc PR 0.5 B 2 H
H66B 0.7065 -0.1321 0.687 0.217 Uiso calc PR 0.5 B 2 H
H66C 0.7545 -0.1719 0.6806 0.217 Uiso calc PR 0.5 B 2 H
N3 0.8131(15) -0.0590(14) 0.7068(11) 0.143(11) Uiso d P 0.5 B 2 N
O30 0.8290(2) 0.3253(2) 0.53397(16) 0.0217(13) Uani d . 1 . . O
O31 0.8323(2) 0.4114(2) 0.56404(17) 0.0229(14) Uani d . 1 . . O
C67 0.8468(3) 0.3755(4) 0.5393(3) 0.019(2) Uani d . 1 . . C
C68 0.8854(3) 0.3937(4) 0.5149(2) 0.018(2) Uani d . 1 . . C
C69 0.9074(3) 0.3512(4) 0.4944(3) 0.027(2) Uani d . 1 . . C
H69 0.8981 0.3133 0.4977 0.032 Uiso calc R 1 . . H
C70 0.9424(4) 0.3635(4) 0.4695(3) 0.033(2) Uani d . 1 . . C
H70 0.9562 0.3343 0.4559 0.039 Uiso calc R 1 . . H
C71 0.9565(4) 0.4195(4) 0.4648(3) 0.037(3) Uani d . 1 . . C
H71 0.9799 0.4285 0.448 0.045 Uiso calc R 1 . . H
C72 0.9358(4) 0.4624(4) 0.4853(3) 0.031(2) Uani d . 1 . . C
H72 0.9458 0.5001 0.4824 0.037 Uiso calc R 1 . . H
C73 0.9006(3) 0.4499(4) 0.5102(2) 0.022(2) Uani d . 1 . . C
O32 0.8769(2) 0.4955(2) 0.52649(18) 0.0280(15) Uani d . 1 . . O
C74 0.9136(4) 0.5241(4) 0.5621(3) 0.027(2) Uani d . 1 . . C
C75 0.9536(4) 0.4975(4) 0.5952(3) 0.033(2) Uani d . 1 . . C
H75 0.958 0.4581 0.5947 0.04 Uiso calc R 1 . . H
C76 0.9882(4) 0.5293(5) 0.6298(3) 0.046(3) Uani d . 1 . . C
H76 1.0168 0.5114 0.652 0.055 Uiso calc R 1 . . H
C77 0.9799(5) 0.5876(5) 0.6314(4) 0.051(3) Uani d . 1 . . C
H77 1.0024 0.609 0.6549 0.061 Uiso calc R 1 . . H
C78 0.9384(5) 0.6138(5) 0.5980(4) 0.049(3) Uani d . 1 . . C
H78 0.9332 0.6531 0.5985 0.059 Uiso calc R 1 . . H
C79 0.9046(4) 0.5821(4) 0.5640(3) 0.036(2) Uani d . 1 . . C
H79 0.8756 0.5997 0.542 0.043 Uiso calc R 1 . . H
O33 0.6549(2) 0.3195(2) 0.52516(17) 0.0192(13) Uani d . 1 . . O
O34 0.7139(2) 0.3870(2) 0.51441(16) 0.0196(13) Uani d . 1 . . O
C80 0.6761(4) 0.3487(4) 0.5012(3) 0.019(2) Uani d . 1 . . C
C81 0.6516(3) 0.3372(3) 0.4531(3) 0.021(2) Uani d . 1 . . C
C82 0.5969(4) 0.3131(4) 0.4385(3) 0.031(2) Uani d . 1 . . C
H82 0.5771 0.3065 0.4584 0.037 Uiso calc R 1 . . H
C83 0.5715(4) 0.2990(4) 0.3952(3) 0.035(2) Uani d . 1 . . C
H83 0.5347 0.2837 0.386 0.042 Uiso calc R 1 . . H
C84 0.6005(4) 0.3075(4) 0.3653(3) 0.036(2) Uani d . 1 . . C
H84 0.5841 0.2968 0.3362 0.043 Uiso calc R 1 . . H
C85 0.6540(4) 0.3319(4) 0.3793(3) 0.034(2) Uani d . 1 . . C
H85 0.6738 0.3379 0.3593 0.041 Uiso calc R 1 . . H
C86 0.6796(4) 0.3480(4) 0.4233(3) 0.027(2) Uani d . 1 . . C
O35 0.7340(2) 0.3702(2) 0.43470(18) 0.0276(14) Uani d . 1 . . O
C87 0.7380(4) 0.4278(4) 0.4257(3) 0.026(2) Uani d . 1 . . C
C88 0.6936(4) 0.4659(4) 0.4208(3) 0.030(2) Uani d . 1 . . C
H88 0.659 0.4533 0.4236 0.036 Uiso calc R 1 . . H
C89 0.7003(4) 0.5225(4) 0.4118(3) 0.042(3) Uani d . 1 . . C
H89 0.6704 0.5483 0.4085 0.051 Uiso calc R 1 . . H
C90 0.7525(5) 0.5410(5) 0.4076(3) 0.051(3) Uani d . 1 . . C
H90 0.7575 0.5791 0.4013 0.062 Uiso calc R 1 . . H
C91 0.7968(4) 0.5023(5) 0.4129(3) 0.046(3) Uani d . 1 . . C
H91 0.8316 0.5146 0.4105 0.055 Uiso calc R 1 . . H
C92 0.7897(4) 0.4458(4) 0.4217(3) 0.029(2) Uani d . 1 . . C
H92 0.8195 0.4199 0.425 0.035 Uiso calc R 1 . . H
O36 0.7235(2) 0.5238(2) 0.61982(18) 0.0235(14) Uani d . 1 . . O
O37 0.7449(2) 0.4866(2) 0.56284(17) 0.0223(13) Uani d . 1 . . O
C93 0.7379(3) 0.5275(4) 0.5857(3) 0.023(2) Uani d . 1 . . C
C94 0.7471(4) 0.5858(4) 0.5688(3) 0.031(2) Uani d . 1 . . C
C95 0.7477(4) 0.5897(4) 0.5260(3) 0.032(2) Uani d . 1 . . C
H95 0.7421 0.5569 0.5089 0.038 Uiso calc R 1 . . H
C96 0.7563(4) 0.6413(5) 0.5083(4) 0.046(3) Uani d . 1 . . C
H96 0.7573 0.6429 0.4797 0.056 Uiso calc R 1 . . H
C97 0.7636(5) 0.6911(5) 0.5332(5) 0.071(4) Uani d . 1 . . C
H97 0.7682 0.7262 0.5212 0.086 Uiso calc R 1 . . H
C98 0.7638(6) 0.6878(5) 0.5757(5) 0.088(5) Uani d . 1 . . C
H98 0.7696 0.7207 0.5927 0.105 Uiso calc R 1 . . H
C99 0.7554(5) 0.6359(4) 0.5938(4) 0.056(3) Uani d . 1 . . C
O38 0.7548(4) 0.6347(3) 0.6371(3) 0.080(3) Uani d . 1 . . O
C100 0.7992(5) 0.6634(4) 0.6679(4) 0.049(3) Uani d . 1 . . C
C101 0.7836(5) 0.6980(4) 0.6951(3) 0.050(3) Uani d . 1 . . C
H101 0.7452 0.7051 0.6916 0.06 Uiso calc R 1 . . H
C102 0.8274(8) 0.7234(6) 0.7293(4) 0.089(5) Uani d . 1 . . C
H102 0.8182 0.7484 0.7485 0.107 Uiso calc R 1 . . H
C103 0.8840(8) 0.7112(11) 0.7341(6) 0.125(9) Uani d . 1 . . C
H103 0.9133 0.7271 0.7569 0.15 Uiso calc R 1 . . H
C104 0.8958(9) 0.6761(10) 0.7055(10) 0.137(12) Uani d . 1 . . C
H104 0.9338 0.6678 0.7083 0.165 Uiso calc R 1 . . H
C105 0.8539(9) 0.6524(6) 0.6725(7) 0.105(7) Uani d . 1 . . C
H105 0.8632 0.6282 0.6529 0.126 Uiso calc R 1 . . H
O39 0.5906(2) 0.3173(2) 0.57431(17) 0.0231(14) Uani d . 1 . . O
O40 0.5707(2) 0.2435(2) 0.61112(17) 0.0232(14) Uani d . 1 . . O
C106 0.5578(3) 0.2893(4) 0.5890(2) 0.017(2) Uani d . 1 . . C
C107 0.4976(3) 0.3095(3) 0.5817(3) 0.021(2) Uani d . 1 . . C
C108 0.4804(4) 0.3225(3) 0.6176(3) 0.026(2) Uani d . 1 . . C
H108 0.5064 0.3186 0.6455 0.031 Uiso calc R 1 . . H
C109 0.4259(4) 0.3410(4) 0.6128(3) 0.037(2) Uani d . 1 . . C
H109 0.4154 0.3503 0.6373 0.044 Uiso calc R 1 . . H
C110 0.3865(4) 0.3458(4) 0.5717(3) 0.036(3) Uani d . 1 . . C
H110 0.3491 0.3571 0.5685 0.043 Uiso calc R 1 . . H
C111 0.4028(4) 0.3337(4) 0.5352(3) 0.034(2) Uani d . 1 . . C
H111 0.3768 0.3376 0.5073 0.041 Uiso calc R 1 . . H
C112 0.4580(4) 0.3160(4) 0.5408(3) 0.028(2) Uani d . 1 . . C
O41 0.4777(2) 0.3035(3) 0.50568(19) 0.0488(19) Uani d . 1 . . O
C113 0.4389(4) 0.2853(4) 0.4667(3) 0.032(2) Uani d . 1 . . C
C114 0.4017(5) 0.2407(5) 0.4647(4) 0.055(3) Uani d . 1 . . C
H114 0.4015 0.2225 0.4903 0.066 Uiso calc R 1 . . H
C115 0.3657(6) 0.2233(6) 0.4262(7) 0.096(6) Uani d . 1 . . C
H115 0.3403 0.1935 0.4251 0.115 Uiso calc R 1 . . H
C116 0.3666(6) 0.2499(9) 0.3885(6) 0.096(7) Uani d . 1 . . C
H116 0.3416 0.2378 0.3619 0.115 Uiso calc R 1 . . H
C117 0.4029(6) 0.2929(6) 0.3896(3) 0.064(4) Uani d . 1 . . C
H117 0.4036 0.3097 0.3636 0.077 Uiso calc R 1 . . H
C118 0.4402(4) 0.3132(4) 0.4297(3) 0.042(3) Uani d . 1 . . C
H118 0.4646 0.344 0.4309 0.051 Uiso calc R 1 . . H
O42 0.6048(2) 0.3875(2) 0.66061(16) 0.0190(13) Uani d . 1 . . O
O43 0.6433(2) 0.4725(2) 0.65282(17) 0.0229(14) Uani d . 1 . . O
C119 0.6030(4) 0.4414(4) 0.6551(2) 0.022(2) Uani d . 1 . . C
C120 0.5474(3) 0.4695(3) 0.6521(3) 0.021(2) Uani d . 1 . . C
C121 0.5164(3) 0.4493(4) 0.6785(3) 0.023(2) Uani d . 1 . . C
H121 0.53 0.4176 0.696 0.028 Uiso calc R 1 . . H
C122 0.4665(4) 0.4747(4) 0.6795(3) 0.030(2) Uani d . 1 . . C
H122 0.4467 0.4605 0.6976 0.036 Uiso calc R 1 . . H
C123 0.4459(4) 0.5214(4) 0.6533(3) 0.031(2) Uani d . 1 . . C
H123 0.4122 0.5389 0.6538 0.037 Uiso calc R 1 . . H
C124 0.4752(4) 0.5422(4) 0.6264(3) 0.031(2) Uani d . 1 . . C
H124 0.4607 0.5734 0.6084 0.037 Uiso calc R 1 . . H
C125 0.5255(4) 0.5173(4) 0.6257(3) 0.024(2) Uani d . 1 . . C
O45 0.5531(2) 0.5432(2) 0.59909(18) 0.0279(15) Uani d . 1 . . O
C126 0.5641(4) 0.5130(4) 0.5657(3) 0.024(2) Uani d . 1 . . C
C127 0.5973(4) 0.5412(4) 0.5447(3) 0.027(2) Uani d . 1 . . C
H127 0.6117 0.5774 0.5538 0.032 Uiso calc R 1 . . H
C128 0.6092(4) 0.5150(4) 0.5098(3) 0.030(2) Uani d . 1 . . C
H128 0.6318 0.5336 0.4957 0.036 Uiso calc R 1 . . H
C129 0.5876(4) 0.4617(4) 0.4962(3) 0.027(2) Uani d . 1 . . C
H129 0.595 0.4446 0.4724 0.032 Uiso calc R 1 . . H
C130 0.5550(4) 0.4336(4) 0.5177(3) 0.027(2) Uani d . 1 . . C
H130 0.5414 0.397 0.509 0.033 Uiso calc R 1 . . H
C131 0.5425(4) 0.4598(4) 0.5525(3) 0.024(2) Uani d . 1 . . C
H131 0.5198 0.4413 0.5666 0.029 Uiso calc R 1 . . H
O46 0.6524(2) 0.3806(2) 0.74932(17) 0.0233(14) Uani d . 1 . . O
O47 0.7176(2) 0.4497(2) 0.77408(18) 0.0307(15) Uani d . 1 . . O
C132 0.6686(4) 0.4267(4) 0.7691(3) 0.026(2) Uani d . 1 . . C
C133 0.6293(3) 0.4599(4) 0.7875(3) 0.023(2) Uani d . 1 . . C
C134 0.6416(5) 0.5169(4) 0.7974(3) 0.050(3) Uani d . 1 . . C
H134 0.6755 0.5319 0.7951 0.06 Uiso calc R 1 . . H
C135 0.6053(5) 0.5520(5) 0.8105(4) 0.065(4) Uani d . 1 . . C
H135 0.6137 0.5906 0.8155 0.079 Uiso calc R 1 . . H
C136 0.5565(5) 0.5292(5) 0.8161(4) 0.062(3) Uani d . 1 . . C
H136 0.5319 0.5524 0.8255 0.074 Uiso calc R 1 . . H
C137 0.5439(4) 0.4728(4) 0.8078(3) 0.038(3) Uani d . 1 . . C
H137 0.5108 0.4578 0.8117 0.046 Uiso calc R 1 . . H
C138 0.5795(4) 0.4375(4) 0.7938(3) 0.024(2) Uani d . 1 . . C
O48 0.5674(3) 0.3809(3) 0.7851(2) 0.0422(17) Uani d . 1 . . O
C139 0.5183(4) 0.3590(4) 0.7923(4) 0.041(3) Uani d . 1 . . C
C140 0.5209(5) 0.3384(4) 0.8331(4) 0.046(3) Uani d . 1 . . C
H140 0.5549 0.3397 0.8562 0.055 Uiso calc R 1 . . H
C141 0.4719(5) 0.3160(4) 0.8386(4) 0.051(3) Uani d . 1 . . C
H141 0.4727 0.3027 0.866 0.061 Uiso calc R 1 . . H
C142 0.4221(6) 0.3130(5) 0.8045(5) 0.062(4) Uani d . 1 . . C
H142 0.3895 0.2973 0.8087 0.075 Uiso calc R 1 . . H
C143 0.4199(5) 0.3334(4) 0.7634(4) 0.058(3) Uani d . 1 . . C
H143 0.386 0.331 0.7402 0.07 Uiso calc R 1 . . H
C144 0.4683(5) 0.3570(4) 0.7574(4) 0.047(3) Uani d . 1 . . C
H144 0.4674 0.3714 0.7303 0.057 Uiso calc R 1 . . H
O49 0.6362(2) 0.1992(2) 0.69516(16) 0.0191(13) Uani d . 1 . . O
O50 0.6069(2) 0.2862(2) 0.70824(16) 0.0194(13) Uani d . 1 . . O
C145 0.6073(3) 0.2324(4) 0.7112(3) 0.023(2) Uani d . 1 . . C
C146 0.5687(4) 0.2050(3) 0.7330(3) 0.023(2) Uani d . 1 . . C
C147 0.5185(4) 0.2302(4) 0.7314(3) 0.038(3) Uani d . 1 . . C
H147 0.511 0.267 0.72 0.045 Uiso calc R 1 . . H
C148 0.4779(4) 0.2034(4) 0.7461(4) 0.052(3) Uani d . 1 . . C
H148 0.4441 0.222 0.7451 0.063 Uiso calc R 1 . . H
C149 0.4886(4) 0.1489(4) 0.7622(3) 0.044(3) Uani d . 1 . . C
H149 0.4608 0.1295 0.7707 0.053 Uiso calc R 1 . . H
C150 0.5394(5) 0.1232(4) 0.7660(3) 0.047(3) Uani d . 1 . . C
H150 0.5461 0.0862 0.777 0.056 Uiso calc R 1 . . H
C151 0.5816(4) 0.1516(4) 0.7536(3) 0.038(3) Uani d . 1 . . C
O51 0.6369(3) 0.1308(3) 0.7646(2) 0.0424(17) Uani d . 1 . . O
C152 0.6430(4) 0.0723(4) 0.7596(3) 0.030(2) Uani d . 1 . . C
C153 0.6727(4) 0.0398(4) 0.7945(3) 0.031(2) Uani d . 1 . . C
H153 0.6873 0.0559 0.8222 0.037 Uiso calc R 1 . . H
C154 0.6805(4) -0.0169(4) 0.7878(4) 0.048(3) Uani d . 1 . . C
H154 0.7007 -0.0396 0.8113 0.057 Uiso calc R 1 . . H
C155 0.6590(5) -0.0409(5) 0.7472(4) 0.052(3) Uani d . 1 . . C
H155 0.665 -0.0795 0.7432 0.063 Uiso calc R 1 . . H
C156 0.6289(5) -0.0083(5) 0.7126(4) 0.048(3) Uani d . 1 . . C
H156 0.6143 -0.0248 0.6851 0.058 Uiso calc R 1 . . H
C157 0.6197(4) 0.0495(4) 0.7179(3) 0.043(3) Uani d . 1 . . C
H157 0.5988 0.072 0.6946 0.051 Uiso calc R 1 . . H
O52 0.7964(2) 0.3482(3) 0.78032(17) 0.0271(14) Uani d . 1 . . O
O53 0.7276(2) 0.2876(2) 0.74315(17) 0.0210(13) Uani d . 1 . . O
C158 0.7735(4) 0.2989(4) 0.7725(3) 0.027(2) Uani d . 1 . . C
C159 0.8015(4) 0.2503(4) 0.8021(3) 0.026(2) Uani d . 1 . . C
C160 0.7665(4) 0.2068(4) 0.8077(3) 0.023(2) Uani d . 1 . . C
H160 0.7277 0.2081 0.7921 0.027 Uiso calc R 1 . . H
C161 0.7873(4) 0.1611(4) 0.8358(3) 0.029(2) Uani d . 1 . . C
H161 0.7629 0.1323 0.839 0.035 Uiso calc R 1 . . H
C162 0.8451(4) 0.1595(4) 0.8587(3) 0.037(3) Uani d . 1 . . C
H162 0.8596 0.1298 0.8782 0.044 Uiso calc R 1 . . H
C163 0.8811(4) 0.2012(5) 0.8530(3) 0.053(3) Uani d . 1 . . C
H163 0.9201 0.1993 0.8682 0.064 Uiso calc R 1 . . H
C164 0.8598(4) 0.2461(4) 0.8248(3) 0.044(3) Uani d . 1 . . C
O54 0.8953(3) 0.2856(4) 0.8154(3) 0.098(4) Uani d . 1 . . O
C165 0.9519(4) 0.2910(5) 0.8437(4) 0.049(3) Uani d . 1 . . C
C166 0.9937(5) 0.2593(4) 0.8368(3) 0.048(3) Uani d . 1 . . C
H166 0.9846 0.2309 0.8155 0.057 Uiso calc R 1 . . H
C167 1.0499(4) 0.2686(5) 0.8609(3) 0.045(3) Uani d . 1 . . C
H167 1.0787 0.2459 0.8565 0.054 Uiso calc R 1 . . H
C168 1.0632(5) 0.3104(5) 0.8910(4) 0.054(3) Uani d . 1 . . C
H168 1.1014 0.3164 0.9072 0.065 Uiso calc R 1 . . H
C169 1.0225(6) 0.3438(6) 0.8983(4) 0.068(4) Uani d . 1 . . C
H169 1.0325 0.3731 0.9188 0.082 Uiso calc R 1 . . H
C170 0.9652(6) 0.3337(6) 0.8746(4) 0.069(4) Uani d . 1 . . C
H170 0.9364 0.3556 0.8797 0.082 Uiso calc R 1 . . H
O55 0.8178(2) 0.2075(2) 0.19364(17) 0.0290(15) Uani d . 1 . . O
N4 0.0063(3) 0.5450(3) 0.8504(2) 0.040(2) Uani d . 1 . . N
H4C -0.0184 0.5234 0.8299 0.048 Uiso calc R 1 . . H
H4D 0.0257 0.5668 0.8368 0.048 Uiso calc R 1 . . H
C171 -0.0275(4) 0.5836(5) 0.8706(3) 0.053(3) Uani d . 1 . . C
H17A -0.0023 0.5999 0.8974 0.064 Uiso calc R 1 . . H
H17B -0.0569 0.5617 0.8777 0.064 Uiso calc R 1 . . H
C172 0.0470(5) 0.5072(5) 0.8812(3) 0.057(3) Uani d . 1 . . C
H17C 0.0272 0.4852 0.8975 0.068 Uiso calc R 1 . . H
H17D 0.0763 0.5299 0.9017 0.068 Uiso calc R 1 . . H
C173 -0.0555(5) 0.6316(6) 0.8387(4) 0.077(4) Uani d . 1 . . C
H17E -0.0769 0.656 0.8518 0.116 Uiso calc R 1 . . H
H17F -0.0808 0.6153 0.8123 0.116 Uiso calc R 1 . . H
H17G -0.0263 0.6535 0.8319 0.116 Uiso calc R 1 . . H
C174 0.0744(5) 0.4673(5) 0.8566(5) 0.084(4) Uani d . 1 . . C
H17H 0.1009 0.4425 0.8769 0.125 Uiso calc R 1 . . H
H17I 0.0945 0.4892 0.8408 0.125 Uiso calc R 1 . . H
H17J 0.0453 0.4448 0.8364 0.125 Uiso calc R 1 . . H
N5 0.3419(4) 0.1812(4) 0.7636(3) 0.054(2) Uiso d . 1 . . N
C175 0.3409(4) 0.1406(4) 0.7829(3) 0.041(3) Uiso d . 1 . . C
C176 0.3393(5) 0.0893(4) 0.8079(3) 0.054(3) Uiso d . 1 . . C
H17K 0.3148 0.0956 0.8255 0.081 Uiso calc R 1 . . H
H17L 0.3773 0.0804 0.8264 0.081 Uiso calc R 1 . . H
H17M 0.3247 0.0581 0.7882 0.081 Uiso calc R 1 . . H
C177 0.3021(8) 0.2796(8) 0.6386(6) 0.116(6) Uiso d . 1 . . C
N6 0.2777(8) 0.3100(8) 0.6116(6) 0.173(7) Uiso d . 1 . . N
C178 0.3346(7) 0.2306(7) 0.6622(5) 0.127(6) Uiso d . 1 . . C
H78K 0.3411 0.2353 0.693 0.19 Uiso calc R 1 . . H
H78L 0.3707 0.2282 0.6567 0.19 Uiso calc R 1 . . H
H78M 0.3132 0.1962 0.6524 0.19 Uiso calc R 1 . . H
N7 0.7990(9) 0.7023(10) 0.8248(6) 0.195(8) Uiso d . 1 . . N
C179 0.7891(5) 0.5981(5) 0.7948(4) 0.066(3) Uiso d . 1 . . C
H17N 0.7832 0.5641 0.8095 0.099 Uiso calc R 1 . . H
H17O 0.8243 0.5949 0.788 0.099 Uiso calc R 1 . . H
H17P 0.7578 0.6029 0.7683 0.099 Uiso calc R 1 . . H
C180 0.7920(9) 0.6458(11) 0.8222(7) 0.160(8) Uiso d . 1 . . C
N8 0.7638(7) -0.1549(7) 0.7908(5) 0.144(6) Uiso d . 1 . . N
C181 0.7966(8) -0.1079(9) 0.7948(6) 0.130(6) Uiso d . 1 . . C
C182 0.8223(9) -0.0613(9) 0.7922(7) 0.158(8) Uiso d . 1 . . C
H18G 0.8512 -0.0539 0.8196 0.238 Uiso calc R 1 . . H
H18H 0.7951 -0.0305 0.7856 0.238 Uiso calc R 1 . . H
H18I 0.8398 -0.0645 0.7696 0.238 Uiso calc R 1 . . H
N9 0.7854(5) 0.0218(5) 0.5415(4) 0.041(3) Uiso d P 0.6 C 3 N
C184 0.8168(8) -0.0266(9) 0.5398(6) 0.060(5) Uiso d P 0.6 C 3 C
C183 0.8378(8) -0.0694(8) 0.5371(6) 0.061(5) Uiso d P 0.6 C 3 C
H18J 0.8785 -0.0645 0.5449 0.091 Uiso calc PR 0.6 C 3 H
H18K 0.8233 -0.0833 0.5077 0.091 Uiso calc PR 0.6 C 3 H
H18L 0.8293 -0.0965 0.5566 0.091 Uiso calc PR 0.6 C 3 H
N9A 0.8080(11) -0.1934(11) 0.4553(9) 0.072(7) Uiso d P 0.4 D 4 N
C185 0.8304(13) -0.1360(13) 0.5132(10) 0.067(9) Uiso d P 0.4 D 4 C
H18A 0.8118 -0.1407 0.5351 0.101 Uiso calc PR 0.4 D 4 H
H18B 0.8235 -0.0981 0.5013 0.101 Uiso calc PR 0.4 D 4 H
H18C 0.8709 -0.1418 0.5262 0.101 Uiso calc PR 0.4 D 4 H
C186 0.8120(17) -0.1699(17) 0.4850(14) 0.098(12) Uiso d P 0.4 D 4 C
N10 0.6994(13) 0.9801(11) 0.4289(9) 0.273(10) Uiso d D 1 . . N
C188 0.7107(16) 0.9411(13) 0.4118(12) 0.273(10) Uiso d D 1 . . C
C187 0.7248(9) 0.8953(9) 0.3856(7) 0.169(8) Uiso d D 1 . . C
H18D 0.726 0.8594 0.4002 0.254 Uiso calc R 1 . . H
H18E 0.7615 0.9028 0.3821 0.254 Uiso calc R 1 . . H
H18F 0.6961 0.8939 0.3574 0.254 Uiso calc R 1 . . H

loop_
_atom_site_aniso_label
_atom_site_aniso_U_11
_atom_site_aniso_U_22
_atom_site_aniso_U_33
_atom_site_aniso_U_12
_atom_site_aniso_U_13
_atom_site_aniso_U_23
Fe1 0.0202(7) 0.0265(7) 0.0196(7) 0.0045(6) 0.0060(6) 0.0041(5)
Fe2 0.0217(7) 0.0216(7) 0.0164(7) 0.0001(6) 0.0059(6) 0.0015(5)
Fe3 0.0182(7) 0.0232(7) 0.0160(7) -0.0003(5) 0.0048(6) 0.0021(5)
Fe4 0.0185(7) 0.0218(7) 0.0151(7) -0.0020(5) 0.0050(6) 0.0004(5)
Fe5 0.0168(7) 0.0220(7) 0.0157(7) -0.0019(5) 0.0038(5) 0.0032(5)
Fe6 0.0198(7) 0.0214(7) 0.0178(7) -0.0009(5) 0.0068(6) 0.0009(5)
Fe7 0.0229(7) 0.0274(8) 0.0166(7) -0.0048(6) 0.0067(6) -0.0008(5)
Fe8 0.0181(7) 0.0213(7) 0.0190(7) -0.0005(5) 0.0057(6) 0.0028(5)
Fe9 0.0172(7) 0.0220(7) 0.0169(7) -0.0009(5) 0.0055(6) 0.0025(5)
O1 0.019(3) 0.025(3) 0.013(3) 0.001(3) 0.006(3) 0.005(2)
O2 0.018(3) 0.026(3) 0.009(3) -0.003(3) 0.000(2) 0.002(2)
O3 0.015(3) 0.020(3) 0.018(3) -0.005(2) 0.000(2) 0.001(2)
O4 0.021(3) 0.018(3) 0.019(3) -0.003(2) 0.009(3) 0.003(2)
O5 0.019(3) 0.021(3) 0.015(3) -0.007(3) 0.002(3) -0.001(2)
O6 0.017(3) 0.020(3) 0.014(3) 0.001(2) 0.005(2) 0.002(2)
C1 0.031(6) 0.020(5) 0.027(6) -0.002(4) 0.008(5) 0.011(4)
C2 0.026(6) 0.025(5) 0.022(5) 0.008(4) 0.009(5) -0.004(4)
C3 0.026(5) 0.023(5) 0.029(5) 0.004(4) 0.015(4) 0.002(4)
C4 0.026(5) 0.025(5) 0.035(6) 0.003(4) 0.014(5) 0.007(4)
C5 0.027(5) 0.025(5) 0.018(5) 0.002(4) 0.006(4) 0.005(4)
C6 0.030(6) 0.037(6) 0.026(5) 0.016(5) 0.014(4) 0.005(4)
N1 0.016(4) 0.022(4) 0.023(4) 0.006(3) 0.002(3) 0.004(3)
O7 0.024(3) 0.033(4) 0.024(4) 0.008(3) 0.007(3) 0.006(3)
O8 0.026(4) 0.053(4) 0.025(4) 0.015(3) 0.006(3) 0.013(3)
O9 0.023(3) 0.022(3) 0.022(3) 0.001(3) 0.010(3) 0.001(3)
O10 0.019(3) 0.020(3) 0.014(3) -0.001(2) 0.007(3) 0.003(2)
O11 0.042(4) 0.039(4) 0.036(4) 0.017(3) 0.015(3) 0.015(3)
C7 0.019(5) 0.022(5) 0.022(5) 0.000(4) 0.005(4) -0.004(4)
C8 0.027(5) 0.025(5) 0.014(5) -0.012(4) 0.005(4) -0.001(4)
C9 0.027(6) 0.026(5) 0.022(5) -0.009(4) 0.009(4) -0.003(4)
C10 0.019(5) 0.039(6) 0.020(5) -0.014(4) 0.006(4) -0.005(4)
C11 0.022(5) 0.035(6) 0.020(5) 0.003(4) 0.006(4) 0.005(4)
C12 0.037(7) 0.035(6) 0.014(6) -0.016(5) 0.007(5) -0.003(4)
N2 0.023(4) 0.025(4) 0.013(4) -0.010(3) 0.005(3) -0.003(3)
O12 0.015(3) 0.022(3) 0.018(3) -0.003(3) 0.004(3) -0.001(2)
O13 0.024(3) 0.026(3) 0.022(3) -0.009(3) 0.011(3) -0.003(3)
O14 0.037(4) 0.047(4) 0.024(4) -0.022(3) 0.010(3) -0.010(3)
O15 0.023(4) 0.036(4) 0.022(3) -0.009(3) 0.008(3) -0.002(3)
O16 0.033(4) 0.057(5) 0.019(4) -0.019(3) 0.006(3) -0.004(3)
O17 0.018(3) 0.031(4) 0.028(4) -0.001(3) 0.004(3) 0.008(3)
O18 0.016(3) 0.038(4) 0.022(4) -0.003(3) 0.006(3) 0.007(3)
C13 0.014(5) 0.033(6) 0.020(5) 0.001(5) 0.007(5) -0.002(5)
C14 0.022(5) 0.027(5) 0.021(6) 0.001(4) -0.001(4) 0.008(4)
C15 0.024(6) 0.036(6) 0.021(6) 0.001(5) 0.003(5) 0.001(4)
C16 0.033(6) 0.044(6) 0.023(6) 0.004(5) -0.002(5) 0.004(5)
C17 0.026(6) 0.046(7) 0.031(7) -0.010(5) -0.004(5) -0.004(5)
C18 0.021(6) 0.049(7) 0.051(8) -0.005(5) 0.009(5) 0.008(5)
C19 0.019(5) 0.042(6) 0.027(6) 0.000(5) -0.003(5) 0.010(5)
O19 0.021(4) 0.066(5) 0.031(4) -0.010(3) 0.004(3) 0.008(3)
C20 0.024(6) 0.050(7) 0.044(7) -0.005(5) 0.004(5) 0.001(5)
C21 0.044(7) 0.060(8) 0.051(7) -0.012(6) 0.013(6) -0.003(6)
C22 0.033(7) 0.071(9) 0.076(9) 0.002(6) 0.009(7) -0.009(7)
C23 0.057(9) 0.075(10) 0.083(10) -0.026(8) 0.043(8) -0.016(8)
C24 0.057(8) 0.069(9) 0.055(8) -0.017(7) 0.022(7) -0.004(6)
C25 0.032(6) 0.068(8) 0.036(7) -0.018(5) 0.012(5) 0.001(6)
O20 0.026(4) 0.034(4) 0.026(4) 0.012(3) 0.015(3) 0.014(3)
O21 0.033(4) 0.042(4) 0.026(4) 0.012(3) 0.015(3) 0.010(3)
C26 0.022(6) 0.043(7) 0.024(6) 0.000(5) 0.010(5) -0.005(5)
C27 0.035(6) 0.047(7) 0.020(5) 0.006(5) 0.005(5) -0.002(5)
C28 0.045(7) 0.072(8) 0.045(7) -0.025(6) 0.024(6) -0.017(6)
C29 0.057(9) 0.176(16) 0.048(8) -0.058(9) 0.038(7) -0.041(9)
C30 0.055(9) 0.170(16) 0.066(10) -0.040(10) 0.041(8) -0.049(10)
C31 0.059(9) 0.126(12) 0.043(8) 0.001(9) 0.027(7) -0.026(7)
C32 0.029(6) 0.068(8) 0.031(6) -0.003(6) 0.008(5) 0.007(6)
O22 0.070(5) 0.056(5) 0.023(4) 0.010(4) 0.016(4) -0.006(3)
C33 0.062(8) 0.043(7) 0.042(8) 0.007(6) 0.028(6) -0.004(6)
C34 0.064(8) 0.085(9) 0.045(8) 0.020(7) 0.030(7) -0.001(7)
C35 0.063(9) 0.146(16) 0.042(9) -0.003(9) 0.019(7) 0.003(9)
C36 0.173(18) 0.107(15) 0.078(13) -0.084(13) 0.075(13) -0.057(11)
C37 0.30(3) 0.071(12) 0.100(14) -0.036(14) 0.127(17) -0.035(11)
C38 0.191(17) 0.060(10) 0.051(9) 0.029(10) 0.053(10) -0.019(7)
O23 0.028(4) 0.022(4) 0.017(3) -0.001(3) 0.005(3) 0.002(3)
O24 0.028(4) 0.025(4) 0.017(3) 0.001(3) 0.008(3) 0.002(3)
C39 0.019(5) 0.025(6) 0.014(5) 0.000(4) 0.007(4) 0.000(5)
C40 0.042(6) 0.027(6) 0.022(6) -0.001(5) 0.012(5) -0.003(5)
C41 0.068(8) 0.030(6) 0.038(7) 0.002(5) 0.030(6) -0.006(5)
C42 0.118(11) 0.040(7) 0.043(8) 0.018(7) 0.045(8) 0.009(6)
C43 0.140(13) 0.057(9) 0.011(6) 0.025(8) 0.019(7) 0.008(6)
C44 0.093(10) 0.039(7) 0.029(7) 0.008(6) 0.004(6) -0.008(5)
C45 0.052(7) 0.033(6) 0.022(6) 0.010(5) 0.014(5) 0.006(5)
O25 0.044(4) 0.038(4) 0.039(4) 0.003(3) 0.011(4) -0.015(3)
C46 0.047(7) 0.042(7) 0.026(6) -0.012(6) -0.001(5) 0.001(5)
C47 0.060(8) 0.058(8) 0.039(7) -0.002(6) 0.013(6) -0.012(6)
C48 0.042(7) 0.085(10) 0.033(7) -0.015(7) 0.002(6) 0.007(6)
C49 0.052(8) 0.064(9) 0.066(8) 0.023(7) 0.012(7) -0.003(7)
C50 0.083(9) 0.035(7) 0.092(10) -0.008(6) 0.062(8) 0.003(6)
C51 0.051(7) 0.048(8) 0.063(8) 0.002(6) 0.023(6) 0.005(6)
O26 0.032(4) 0.024(4) 0.021(3) -0.010(3) 0.011(3) 0.000(3)
O27 0.026(4) 0.029(4) 0.029(4) -0.001(3) 0.007(3) 0.001(3)
C52 0.034(6) 0.020(6) 0.016(5) -0.014(5) -0.001(5) 0.001(4)
C53 0.035(6) 0.028(6) 0.029(6) -0.002(5) 0.008(5) -0.002(4)
C54 0.041(7) 0.048(8) 0.074(8) -0.018(6) 0.018(6) -0.028(6)
C55 0.063(9) 0.040(8) 0.087(10) 0.001(7) 0.018(7) -0.013(6)
C56 0.061(9) 0.036(7) 0.044(7) -0.025(6) 0.007(6) -0.003(5)
C57 0.049(7) 0.061(9) 0.057(8) -0.026(7) 0.020(6) -0.022(6)
C58 0.044(7) 0.046(7) 0.041(7) -0.008(6) 0.004(5) -0.001(5)
O30 0.022(3) 0.024(4) 0.018(3) -0.005(3) 0.004(3) -0.004(3)
O31 0.019(3) 0.033(4) 0.016(3) -0.008(3) 0.004(3) -0.005(3)
C67 0.008(5) 0.032(6) 0.009(5) -0.002(4) -0.007(4) 0.000(4)
C68 0.016(5) 0.031(6) 0.009(5) 0.001(4) 0.004(4) -0.002(4)
C69 0.018(5) 0.042(6) 0.020(5) -0.003(4) 0.007(4) -0.002(4)
C70 0.025(6) 0.043(7) 0.032(6) -0.006(5) 0.011(5) -0.010(5)
C71 0.028(6) 0.058(8) 0.030(6) -0.014(5) 0.014(5) -0.001(5)
C72 0.033(6) 0.034(6) 0.023(5) -0.014(5) 0.007(5) 0.005(5)
C73 0.022(5) 0.030(6) 0.010(5) -0.005(4) -0.002(4) 0.004(4)
O32 0.027(4) 0.022(4) 0.034(4) -0.009(3) 0.008(3) 0.001(3)
C74 0.024(6) 0.043(7) 0.018(6) -0.010(5) 0.012(5) -0.006(5)
C75 0.038(6) 0.042(6) 0.026(6) -0.021(5) 0.018(5) -0.005(5)
C76 0.039(7) 0.066(9) 0.036(7) -0.014(6) 0.017(5) 0.001(6)
C77 0.055(8) 0.067(9) 0.041(7) -0.030(7) 0.028(7) -0.030(6)
C78 0.043(7) 0.052(7) 0.058(8) -0.007(6) 0.025(7) -0.028(7)
C79 0.030(6) 0.042(7) 0.041(7) -0.008(5) 0.021(5) -0.016(5)
O33 0.015(3) 0.026(3) 0.017(3) 0.002(3) 0.006(3) 0.003(3)
O34 0.022(3) 0.024(3) 0.012(3) -0.003(3) 0.004(3) 0.004(3)
C80 0.016(5) 0.024(5) 0.016(5) 0.012(5) 0.005(4) 0.003(4)
C81 0.024(6) 0.024(5) 0.016(5) 0.000(4) 0.007(4) -0.003(4)
C82 0.031(6) 0.041(6) 0.018(6) -0.008(5) 0.002(5) 0.000(4)
C83 0.019(5) 0.043(6) 0.036(7) -0.004(5) -0.001(5) -0.003(5)
C84 0.048(7) 0.036(6) 0.019(6) 0.004(5) 0.004(5) -0.005(4)
C85 0.035(6) 0.051(7) 0.018(6) 0.000(5) 0.012(5) 0.003(5)
C86 0.027(6) 0.026(5) 0.024(6) 0.000(4) 0.005(5) -0.001(4)
O35 0.024(4) 0.031(4) 0.029(4) -0.001(3) 0.010(3) 0.001(3)
C87 0.030(6) 0.032(6) 0.016(5) -0.009(5) 0.006(4) -0.006(4)
C88 0.034(6) 0.028(6) 0.031(6) -0.007(5) 0.014(5) -0.006(4)
C89 0.038(7) 0.041(7) 0.043(7) 0.000(5) 0.005(5) -0.007(5)
C90 0.064(9) 0.037(7) 0.043(7) -0.015(7) 0.003(6) -0.006(5)
C91 0.035(7) 0.062(8) 0.042(7) -0.018(6) 0.011(5) -0.008(6)
C92 0.032(6) 0.039(7) 0.016(5) -0.005(5) 0.004(4) -0.002(4)
O36 0.027(4) 0.022(3) 0.022(4) -0.001(3) 0.009(3) 0.001(3)
O37 0.029(4) 0.018(3) 0.020(3) 0.005(3) 0.007(3) 0.003(3)
C93 0.009(5) 0.037(6) 0.023(6) 0.003(4) 0.003(4) 0.004(5)
C94 0.033(6) 0.025(6) 0.041(7) 0.004(4) 0.021(5) 0.006(5)
C95 0.025(6) 0.039(6) 0.034(6) -0.005(4) 0.012(5) 0.010(5)
C96 0.041(7) 0.046(8) 0.057(7) 0.008(5) 0.023(6) 0.031(6)
C97 0.104(11) 0.027(7) 0.110(11) 0.014(7) 0.071(9) 0.027(7)
C98 0.155(14) 0.027(7) 0.118(12) -0.016(8) 0.097(11) -0.014(7)
C99 0.096(9) 0.026(7) 0.071(9) -0.008(6) 0.063(7) 0.003(6)
O38 0.146(9) 0.041(5) 0.087(7) -0.044(5) 0.087(6) -0.028(5)
C100 0.077(9) 0.024(6) 0.066(8) -0.014(6) 0.050(7) -0.001(6)
C101 0.063(8) 0.037(7) 0.052(7) 0.008(6) 0.020(7) 0.000(6)
C102 0.122(14) 0.091(11) 0.053(9) -0.038(10) 0.027(9) 0.002(8)
C103 0.063(14) 0.19(2) 0.087(14) -0.071(14) -0.019(10) 0.080(14)
C104 0.068(13) 0.12(2) 0.24(3) 0.025(13) 0.065(19) 0.13(2)
C105 0.111(14) 0.034(9) 0.23(2) 0.017(9) 0.133(16) 0.028(11)
O39 0.018(3) 0.034(4) 0.017(3) -0.005(3) 0.007(3) 0.003(3)
O40 0.016(3) 0.029(4) 0.023(3) 0.002(3) 0.004(3) 0.003(3)
C106 0.022(5) 0.019(5) 0.008(5) -0.002(4) 0.000(4) 0.000(4)
C107 0.013(5) 0.023(5) 0.026(6) -0.001(4) 0.004(5) 0.004(4)
C108 0.018(6) 0.022(5) 0.036(6) 0.000(4) 0.006(5) -0.002(4)
C109 0.025(6) 0.038(6) 0.046(7) 0.000(5) 0.011(6) -0.005(5)
C110 0.015(5) 0.034(6) 0.061(8) 0.007(4) 0.016(6) 0.009(5)
C111 0.016(6) 0.047(6) 0.034(6) 0.010(5) 0.001(5) 0.015(5)
C112 0.028(6) 0.038(6) 0.026(6) -0.005(4) 0.018(5) 0.000(4)
O41 0.018(4) 0.101(6) 0.020(4) -0.006(4) -0.003(3) 0.006(4)
C113 0.019(5) 0.037(6) 0.035(6) 0.010(5) 0.001(5) 0.009(5)
C114 0.030(7) 0.046(8) 0.085(10) 0.006(6) 0.011(7) 0.005(7)
C115 0.042(9) 0.070(11) 0.176(18) -0.003(7) 0.036(12) -0.079(13)
C116 0.038(9) 0.143(17) 0.089(13) 0.022(10) -0.007(9) -0.088(13)
C117 0.069(9) 0.091(10) 0.021(7) 0.040(8) -0.001(7) -0.011(6)
C118 0.045(7) 0.047(7) 0.037(7) 0.010(5) 0.016(6) 0.010(5)
O42 0.016(3) 0.023(4) 0.018(3) 0.000(3) 0.005(3) 0.001(3)
O43 0.020(3) 0.021(3) 0.031(4) -0.003(3) 0.011(3) 0.001(3)
C119 0.031(6) 0.026(6) 0.010(5) 0.003(5) 0.009(4) 0.003(4)
C120 0.016(5) 0.026(5) 0.019(5) -0.002(4) 0.004(4) 0.003(4)
C121 0.019(5) 0.025(5) 0.026(5) 0.000(4) 0.009(4) 0.002(4)
C122 0.027(6) 0.040(6) 0.031(6) 0.008(5) 0.020(5) 0.002(5)
C123 0.019(5) 0.035(6) 0.038(6) 0.010(4) 0.008(5) -0.002(5)
C124 0.037(6) 0.029(6) 0.026(6) 0.014(5) 0.008(5) 0.006(4)
C125 0.027(6) 0.028(6) 0.018(5) 0.004(4) 0.007(4) 0.002(4)
O45 0.038(4) 0.021(3) 0.028(4) 0.009(3) 0.016(3) 0.002(3)
C126 0.027(5) 0.017(5) 0.024(5) 0.007(4) 0.003(4) 0.008(4)
C127 0.032(6) 0.021(5) 0.023(5) 0.005(4) 0.003(5) 0.012(4)
C128 0.023(5) 0.040(7) 0.026(6) 0.008(5) 0.004(4) 0.009(5)
C129 0.030(6) 0.032(6) 0.013(5) 0.013(5) -0.002(4) 0.002(4)
C130 0.034(6) 0.019(5) 0.023(6) 0.008(4) 0.001(5) 0.008(4)
C131 0.028(5) 0.031(6) 0.015(5) 0.006(4) 0.006(4) 0.006(4)
O46 0.019(3) 0.027(4) 0.025(3) 0.003(3) 0.009(3) 0.000(3)
O47 0.027(4) 0.041(4) 0.027(4) -0.009(3) 0.013(3) -0.007(3)
C132 0.030(6) 0.031(6) 0.016(5) 0.003(5) 0.004(4) 0.006(5)
C133 0.024(5) 0.029(6) 0.021(5) 0.007(4) 0.014(4) 0.002(4)
C134 0.056(7) 0.030(7) 0.079(8) -0.007(6) 0.044(7) -0.013(6)
C135 0.080(9) 0.030(7) 0.105(10) -0.010(6) 0.056(8) -0.028(6)
C136 0.065(9) 0.049(8) 0.090(10) 0.006(6) 0.053(7) -0.008(7)
C137 0.039(6) 0.028(6) 0.056(7) 0.006(5) 0.028(5) 0.001(5)
C138 0.027(6) 0.033(6) 0.016(5) 0.011(5) 0.012(4) 0.004(4)
O48 0.044(4) 0.026(4) 0.072(5) -0.005(3) 0.041(4) -0.007(3)
C139 0.035(7) 0.029(6) 0.068(8) 0.004(5) 0.029(7) -0.005(5)
C140 0.054(8) 0.031(6) 0.062(8) 0.001(5) 0.031(6) 0.001(5)
C141 0.047(8) 0.039(7) 0.079(9) 0.000(6) 0.037(8) 0.004(6)
C142 0.061(9) 0.046(8) 0.104(11) 0.001(6) 0.061(9) 0.002(7)
C143 0.046(8) 0.044(7) 0.094(10) 0.000(6) 0.037(7) 0.004(7)
C144 0.053(8) 0.037(7) 0.065(8) 0.008(6) 0.037(7) 0.007(5)
O49 0.019(3) 0.023(3) 0.018(3) 0.005(3) 0.009(3) 0.005(3)
O50 0.020(3) 0.016(4) 0.022(3) 0.001(3) 0.006(3) 0.003(3)
C145 0.017(5) 0.036(7) 0.014(5) 0.003(5) 0.004(4) 0.007(4)
C146 0.028(6) 0.021(5) 0.023(5) -0.001(4) 0.012(4) 0.003(4)
C147 0.045(7) 0.022(6) 0.059(7) 0.006(5) 0.035(6) 0.001(5)
C148 0.043(7) 0.039(7) 0.092(9) 0.008(5) 0.046(7) 0.015(6)
C149 0.046(7) 0.036(7) 0.059(7) -0.012(5) 0.030(6) 0.007(5)
C150 0.075(9) 0.029(6) 0.056(7) -0.009(6) 0.049(7) 0.001(5)
C151 0.043(7) 0.033(6) 0.047(7) -0.002(5) 0.028(6) 0.001(5)
O51 0.037(4) 0.047(5) 0.043(4) -0.003(3) 0.011(3) 0.003(3)
C152 0.024(5) 0.020(6) 0.045(7) -0.003(4) 0.012(5) 0.001(5)
C153 0.038(6) 0.026(6) 0.029(6) -0.002(5) 0.009(5) 0.004(5)
C154 0.053(7) 0.038(7) 0.049(8) -0.002(5) 0.012(6) 0.003(6)
C155 0.050(7) 0.039(7) 0.075(9) 0.001(6) 0.029(7) -0.009(7)
C156 0.052(7) 0.053(8) 0.042(7) -0.012(6) 0.019(6) -0.016(6)
C157 0.044(7) 0.042(7) 0.033(7) -0.011(5) -0.002(5) 0.006(5)
O52 0.024(4) 0.035(4) 0.021(3) -0.006(3) 0.005(3) 0.003(3)
O53 0.015(3) 0.030(4) 0.014(3) 0.000(3) -0.001(3) 0.005(3)
C158 0.024(6) 0.042(7) 0.020(6) 0.004(5) 0.016(5) 0.008(5)
C159 0.024(6) 0.044(6) 0.012(5) -0.006(5) 0.007(4) 0.004(4)
C160 0.018(5) 0.034(6) 0.014(5) 0.001(5) 0.002(4) 0.001(4)
C161 0.027(6) 0.034(6) 0.027(6) -0.004(5) 0.008(5) -0.002(5)
C162 0.037(7) 0.046(7) 0.025(6) 0.010(5) 0.005(5) 0.023(5)
C163 0.021(6) 0.079(9) 0.052(7) 0.001(6) 0.000(5) 0.044(6)
C164 0.025(6) 0.062(8) 0.040(6) -0.010(5) 0.002(5) 0.027(6)
O54 0.026(5) 0.114(7) 0.126(8) -0.016(5) -0.017(5) 0.100(6)
C165 0.018(7) 0.067(9) 0.051(8) -0.005(6) -0.003(6) 0.036(7)
C166 0.055(9) 0.041(7) 0.038(7) -0.010(6) 0.002(6) 0.012(5)
C167 0.029(7) 0.058(8) 0.042(7) 0.013(5) 0.004(6) 0.022(6)
C168 0.043(8) 0.065(8) 0.042(8) -0.016(7) -0.005(6) 0.008(7)
C169 0.082(11) 0.080(10) 0.034(7) 0.006(8) 0.007(8) -0.008(6)
C170 0.070(10) 0.095(11) 0.052(8) 0.045(8) 0.034(8) 0.025(8)
O55 0.024(3) 0.037(4) 0.024(3) -0.005(3) 0.003(3) -0.001(3)
N4 0.035(5) 0.059(6) 0.020(5) -0.014(4) 0.003(4) -0.014(4)
C171 0.046(7) 0.072(8) 0.051(7) -0.034(6) 0.030(6) -0.033(6)
C172 0.052(8) 0.062(8) 0.049(7) -0.024(6) 0.005(6) -0.012(6)
C173 0.060(9) 0.091(10) 0.079(10) 0.023(8) 0.020(7) 0.000(8)
C174 0.049(8) 0.055(8) 0.141(13) -0.001(6) 0.021(8) 0.004(8)

loop_
_atom_type_symbol
_atom_type_description
_atom_type_scat_dispersion_real
_atom_type_scat_dispersion_imag
_atom_type_scat_source
C C 0.0033 0.0016 'International Tables Vol C Tables 4.2.6.8 and 6.1.1.4'
H H 0 0 'International Tables Vol C Tables 4.2.6.8 and 6.1.1.4'
N N 0.0061 0.0033 'International Tables Vol C Tables 4.2.6.8 and 6.1.1.4'
O O 0.0106 0.006 'International Tables Vol C Tables 4.2.6.8 and 6.1.1.4'
Fe Fe 0.3463 0.8444 'International Tables Vol C Tables 4.2.6.8 and 6.1.1.4'

loop_
_geom_angle_atom_site_label_1
_geom_angle_atom_site_label_2
_geom_angle_atom_site_label_3
_geom_angle
_geom_angle_site_symmetry_1
_geom_angle_site_symmetry_3
_geom_angle_publ_flag
O1 Fe1 O9 81.8(2) . . ?
O1 Fe1 O20 100.2(2) . . ?
O9 Fe1 O20 96.4(2) . . ?
O1 Fe1 O17 93.3(2) . . ?
O9 Fe1 O17 169.7(2) . . ?
O20 Fe1 O17 93.3(2) . . ?
O1 Fe1 O7 172.3(2) . . ?
O9 Fe1 O7 96.6(2) . . ?
O20 Fe1 O7 87.4(2) . . ?
O17 Fe1 O7 87.1(2) . . ?
O1 Fe1 N1 96.5(2) . . ?
O9 Fe1 N1 79.9(2) . . ?
O20 Fe1 N1 162.2(2) . . ?
O17 Fe1 N1 91.8(2) . . ?
O7 Fe1 N1 75.8(2) . . ?
O1 Fe1 Fe2 39.66(15) . . ?
O9 Fe1 Fe2 42.35(15) . . ?
O20 Fe1 Fe2 104.02(17) . . ?
O17 Fe1 Fe2 131.55(17) . . ?
O7 Fe1 Fe2 137.66(17) . . ?
N1 Fe1 Fe2 85.05(17) . . ?
O1 Fe2 O9 81.1(2) . . ?
O1 Fe2 O10 91.9(2) . . ?
O9 Fe2 O10 91.6(2) . . ?
O1 Fe2 O26 171.6(2) . . ?
O9 Fe2 O26 90.5(2) . . ?
O10 Fe2 O26 88.1(2) . . ?
O1 Fe2 O24 94.4(2) . . ?
O9 Fe2 O24 99.4(2) . . ?
O10 Fe2 O24 168.0(2) . . ?
O26 Fe2 O24 87.1(2) . . ?
O1 Fe2 O3 95.3(2) . . ?
O9 Fe2 O3 168.9(2) . . ?
O10 Fe2 O3 78.0(2) . . ?
O26 Fe2 O3 92.9(2) . . ?
O24 Fe2 O3 91.3(2) . . ?
O1 Fe2 Fe1 38.97(15) . . ?
O9 Fe2 Fe1 42.33(15) . . ?
O10 Fe2 Fe1 89.48(15) . . ?
O26 Fe2 Fe1 132.67(17) . . ?
O24 Fe2 Fe1 101.83(16) . . ?
O3 Fe2 Fe1 132.53(15) . . ?
O1 Fe3 O2 96.7(2) . . ?
O1 Fe3 O23 94.5(2) . . ?
O2 Fe3 O23 95.7(2) . . ?
O1 Fe3 O30 167.4(2) . . ?
O2 Fe3 O30 96.0(2) . . ?
O23 Fe3 O30 84.3(2) . . ?
O1 Fe3 O18 93.1(2) . . ?
O2 Fe3 O18 94.9(2) . . ?
O23 Fe3 O18 166.1(2) . . ?
O30 Fe3 O18 85.6(2) . . ?
O1 Fe3 O21 89.6(2) . . ?
O2 Fe3 O21 173.8(2) . . ?
O23 Fe3 O21 83.9(2) . . ?
O30 Fe3 O21 77.8(2) . . ?
O18 Fe3 O21 84.5(2) . . ?
O2 Fe4 O31 103.3(2) . . ?
O2 Fe4 O12 92.2(2) . . ?
O31 Fe4 O12 95.1(2) . . ?
O2 Fe4 O34 91.3(2) . . ?
O31 Fe4 O34 93.1(2) . . ?
O12 Fe4 O34 170.1(2) . . ?
O2 Fe4 O37 169.2(2) . . ?
O31 Fe4 O37 87.4(2) . . ?
O12 Fe4 O37 88.2(2) . . ?
O34 Fe4 O37 86.6(2) . . ?
O2 Fe4 O6 80.0(2) . . ?
O31 Fe4 O6 173.0(2) . . ?
O12 Fe4 O6 78.5(2) . . ?
O34 Fe4 O6 93.1(2) . . ?
O37 Fe4 O6 89.5(2) . . ?
O4 Fe5 O2 109.3(2) . . ?
O4 Fe5 O33 160.4(2) . . ?
O2 Fe5 O33 88.4(2) . . ?
O4 Fe5 O6 99.5(2) . . ?
O2 Fe5 O6 81.7(2) . . ?
O33 Fe5 O6 91.0(2) . . ?
O4 Fe5 O39 86.8(2) . . ?
O2 Fe5 O39 162.8(2) . . ?
O33 Fe5 O39 76.6(2) . . ?
O6 Fe5 O39 90.0(2) . . ?
O4 Fe5 O3 82.3(2) . . ?
O2 Fe5 O3 97.2(2) . . ?
O33 Fe5 O3 87.5(2) . . ?
O6 Fe5 O3 178.2(2) . . ?
O39 Fe5 O3 90.7(2) . . ?
O5 Fe6 O13 82.1(2) . . ?
O5 Fe6 O12 95.0(2) . . ?
O13 Fe6 O12 93.3(2) . . ?
O5 Fe6 O43 92.8(2) . . ?
O13 Fe6 O43 100.7(2) . . ?
O12 Fe6 O43 164.8(2) . . ?
O5 Fe6 O36 169.7(2) . . ?
O13 Fe6 O36 87.9(2) . . ?
O12 Fe6 O36 88.1(2) . . ?
O43 Fe6 O36 86.6(2) . . ?
O5 Fe6 O6 96.5(2) . . ?
O13 Fe6 O6 171.8(2) . . ?
O12 Fe6 O6 78.8(2) . . ?
O43 Fe6 O6 87.4(2) . . ?
O36 Fe6 O6 93.7(2) . . ?
O5 Fe6 Fe7 39.49(15) . . ?
O13 Fe6 Fe7 42.87(15) . . ?
O12 Fe6 Fe7 92.05(15) . . ?
O43 Fe6 Fe7 102.21(16) . . ?
O36 Fe6 Fe7 130.74(16) . . ?
O6 Fe6 Fe7 134.60(14) . . ?
O5 Fe7 O15 173.8(2) . . ?
O5 Fe7 O47 97.1(2) . . ?
O15 Fe7 O47 87.6(2) . . ?
O5 Fe7 O13 81.2(2) . . ?
O15 Fe7 O13 94.4(2) . . ?
O47 Fe7 O13 95.3(2) . . ?
O5 Fe7 O52 93.3(2) . . ?
O15 Fe7 O52 90.1(2) . . ?
O47 Fe7 O52 97.9(2) . . ?
O13 Fe7 O52 166.2(2) . . ?
O5 Fe7 N2 96.9(2) . . ?
O15 Fe7 N2 77.9(2) . . ?
O47 Fe7 N2 163.7(2) . . ?
O13 Fe7 N2 78.7(2) . . ?
O52 Fe7 N2 89.6(2) . . ?
O5 Fe7 Fe6 39.55(15) . . ?
O15 Fe7 Fe6 135.51(16) . . ?
O47 Fe7 Fe6 101.56(17) . . ?
O13 Fe7 Fe6 41.85(15) . . ?
O52 Fe7 Fe6 130.45(17) . . ?
N2 Fe7 Fe6 84.11(16) . . ?
O4 Fe8 O49 100.6(2) . . ?
O4 Fe8 O10 97.6(2) . . ?
O49 Fe8 O10 94.2(2) . . ?
O4 Fe8 O40 90.4(2) . . ?
O49 Fe8 O40 92.7(2) . . ?
O10 Fe8 O40 168.3(2) . . ?
O4 Fe8 O27 169.0(2) . . ?
O49 Fe8 O27 89.1(2) . . ?
O10 Fe8 O27 86.8(2) . . ?
O40 Fe8 O27 83.8(2) . . ?
O4 Fe8 O3 81.9(2) . . ?
O49 Fe8 O3 172.6(2) . . ?
O10 Fe8 O3 78.6(2) . . ?
O40 Fe8 O3 94.3(2) . . ?
O27 Fe8 O3 89.2(2) . . ?
O5 Fe9 O4 95.1(2) . . ?
O5 Fe9 O53 92.4(2) . . ?
O4 Fe9 O53 92.5(2) . . ?
O5 Fe9 O42 93.7(2) . . ?
O4 Fe9 O42 97.0(2) . . ?
O53 Fe9 O42 168.1(2) . . ?
O5 Fe9 O50 169.1(2) . . ?
O4 Fe9 O50 95.8(2) . . ?
O53 Fe9 O50 86.2(2) . . ?
O42 Fe9 O50 85.9(2) . . ?
O5 Fe9 O46 91.7(2) . . ?
O4 Fe9 O46 173.2(2) . . ?
O53 Fe9 O46 88.0(2) . . ?
O42 Fe9 O46 81.7(2) . . ?
O50 Fe9 O46 77.5(2) . . ?
Fe3 O1 Fe1 124.7(3) . . ?
Fe3 O1 Fe2 124.4(3) . . ?
Fe1 O1 Fe2 101.4(2) . . ?
Fe3 O2 Fe5 131.4(3) . . ?
Fe3 O2 Fe4 119.1(3) . . ?
Fe5 O2 Fe4 101.3(2) . . ?
Fe2 O3 Fe5 132.2(2) . . ?
Fe2 O3 Fe8 95.3(2) . . ?
Fe5 O3 Fe8 90.1(2) . . ?
Fe2 O3 H3 111 . . ?
Fe5 O3 H3 111 . . ?
Fe8 O3 H3 111 . . ?
Fe9 O4 Fe5 132.1(3) . . ?
Fe9 O4 Fe8 121.1(2) . . ?
Fe5 O4 Fe8 100.9(2) . . ?
Fe9 O5 Fe7 123.0(3) . . ?
Fe9 O5 Fe6 128.0(3) . . ?
Fe7 O5 Fe6 101.0(2) . . ?
Fe5 O6 Fe6 129.3(2) . . ?
Fe5 O6 Fe4 91.25(19) . . ?
Fe6 O6 Fe4 94.1(2) . . ?
Fe5 O6 H6 112.1 . . ?
Fe6 O6 H6 112.1 . . ?
Fe4 O6 H6 112.1 . . ?
O8 C1 O7 124.8(8) . . ?
O8 C1 C2 121.3(8) . . ?
O7 C1 C2 114.0(8) . . ?
N1 C2 C1 112.0(7) . . ?
N1 C2 H2A 109.2 . . ?
C1 C2 H2A 109.2 . . ?
N1 C2 H2B 109.2 . . ?
C1 C2 H2B 109.2 . . ?
H2A C2 H2B 107.9 . . ?
N1 C3 C5 107.2(6) . . ?
N1 C3 C4 108.6(6) . . ?
C5 C3 C4 110.8(7) . . ?
N1 C3 C6 114.7(7) . . ?
C5 C3 C6 105.9(6) . . ?
C4 C3 C6 109.5(7) . . ?
O9 C4 C3 110.6(7) . . ?
O9 C4 H4A 109.5 . . ?
C3 C4 H4A 109.5 . . ?
O9 C4 H4B 109.5 . . ?
C3 C4 H4B 109.5 . . ?
H4A C4 H4B 108.1 . . ?
O10 C5 C3 112.2(6) . . ?
O10 C5 H5A 109.2 . . ?
C3 C5 H5A 109.2 . . ?
O10 C5 H5B 109.2 . . ?
C3 C5 H5B 109.2 . . ?
H5A C5 H5B 107.9 . . ?
O11 C6 C3 112.8(7) . . ?
O11 C6 H6A 109 . . ?
C3 C6 H6A 109 . . ?
O11 C6 H6B 109 . . ?
C3 C6 H6B 109 . . ?
H6A C6 H6B 107.8 . . ?
C2 N1 C3 117.9(6) . . ?
C2 N1 Fe1 103.9(5) . . ?
C3 N1 Fe1 109.2(5) . . ?
C2 N1 H1 108.5 . . ?
C3 N1 H1 108.5 . . ?
Fe1 N1 H1 108.5 . . ?
C1 O7 Fe1 117.6(5) . . ?
C4 O9 Fe1 111.3(5) . . ?
C4 O9 Fe2 120.2(5) . . ?
Fe1 O9 Fe2 95.3(2) . . ?
C5 O10 Fe8 119.5(4) . . ?
C5 O10 Fe2 125.1(5) . . ?
Fe8 O10 Fe2 102.7(2) . . ?
C6 O11 H11 109.5 . . ?
O12 C7 C8 113.6(6) . . ?
O12 C7 H7A 108.8 . . ?
C8 C7 H7A 108.8 . . ?
O12 C7 H7B 108.8 . . ?
C8 C7 H7B 108.8 . . ?
H7A C7 H7B 107.7 . . ?
N2 C8 C10 114.9(7) . . ?
N2 C8 C7 108.2(6) . . ?
C10 C8 C7 105.5(6) . . ?
N2 C8 C9 107.5(6) . . ?
C10 C8 C9 110.5(7) . . ?
C7 C8 C9 110.3(7) . . ?
O13 C9 C8 111.7(6) . . ?
O13 C9 H9A 109.3 . . ?
C8 C9 H9A 109.3 . . ?
O13 C9 H9B 109.3 . . ?
C8 C9 H9B 109.3 . . ?
H9A C9 H9B 108 . . ?
O14 C10 C8 112.6(6) . . ?
O14 C10 H10A 109.1 . . ?
C8 C10 H10A 109.1 . . ?
O14 C10 H10B 109.1 . . ?
C8 C10 H10B 109.1 . . ?
H10A C10 H10B 107.8 . . ?
N2 C11 C12 111.0(7) . . ?
N2 C11 H11A 109.4 . . ?
C12 C11 H11A 109.4 . . ?
N2 C11 H11B 109.4 . . ?
C12 C11 H11B 109.4 . . ?
H11A C11 H11B 108 . . ?
O16 C12 O15 125.9(8) . . ?
O16 C12 C11 118.8(9) . . ?
O15 C12 C11 115.3(8) . . ?
C11 N2 C8 116.5(6) . . ?
C11 N2 Fe7 101.5(4) . . ?
C8 N2 Fe7 110.6(5) . . ?
C11 N2 H2 109.3 . . ?
C8 N2 H2 109.3 . . ?
Fe7 N2 H2 109.3 . . ?
C7 O12 Fe4 120.2(4) . . ?
C7 O12 Fe6 125.4(4) . . ?
Fe4 O12 Fe6 102.5(2) . . ?
C9 O13 Fe6 118.9(4) . . ?
C9 O13 Fe7 111.9(5) . . ?
Fe6 O13 Fe7 95.3(2) . . ?
C10 O14 H14 109.5 . . ?
C12 O15 Fe7 118.4(5) . . ?
C13 O17 Fe1 133.5(5) . . ?
C13 O18 Fe3 131.4(5) . . ?
O18 C13 O17 126.1(8) . . ?
O18 C13 C14 118.1(8) . . ?
O17 C13 C14 115.6(8) . . ?
C15 C14 C19 116.8(8) . . ?
C15 C14 C13 120.2(8) . . ?
C19 C14 C13 123.0(8) . . ?
C14 C15 C16 123.3(9) . . ?
C14 C15 H15 118.4 . . ?
C16 C15 H15 118.4 . . ?
C15 C16 C17 118.4(9) . . ?
C15 C16 H16 120.8 . . ?
C17 C16 H16 120.8 . . ?
C18 C17 C16 120.1(9) . . ?
C18 C17 H17 120 . . ?
C16 C17 H17 120 . . ?
C17 C18 C19 120.9(9) . . ?
C17 C18 H18 119.6 . . ?
C19 C18 H18 119.6 . . ?
C18 C19 O19 121.2(8) . . ?
C18 C19 C14 120.6(9) . . ?
O19 C19 C14 118.2(8) . . ?
C20 O19 C19 117.5(7) . . ?
C21 C20 O19 121.5(9) . . ?
C21 C20 C25 119.9(10) . . ?
O19 C20 C25 118.4(9) . . ?
C20 C21 C22 118.8(11) . . ?
C20 C21 H21 120.6 . . ?
C22 C21 H21 120.6 . . ?
C23 C22 C21 120.6(11) . . ?
C23 C22 H22 119.7 . . ?
C21 C22 H22 119.7 . . ?
C24 C23 C22 119.0(11) . . ?
C24 C23 H23 120.5 . . ?
C22 C23 H23 120.5 . . ?
C25 C24 C23 120.9(11) . . ?
C25 C24 H24 119.5 . . ?
C23 C24 H24 119.5 . . ?
C24 C25 C20 120.7(11) . . ?
C24 C25 H25 119.6 . . ?
C20 C25 H25 119.6 . . ?
C26 O20 Fe1 122.6(5) . . ?
C26 O21 Fe3 138.5(5) . . ?
O21 C26 O20 127.5(8) . . ?
O21 C26 C27 114.8(8) . . ?
O20 C26 C27 117.6(8) . . ?
C32 C27 C28 117.0(9) . . ?
C32 C27 C26 123.9(9) . . ?
C28 C27 C26 119.2(9) . . ?
C29 C28 C27 122.1(11) . . ?
C29 C28 H28 118.9 . . ?
C27 C28 H28 118.9 . . ?
C28 C29 C30 119.8(12) . . ?
C28 C29 H29 120.1 . . ?
C30 C29 H29 120.1 . . ?
C29 C30 C31 120.6(11) . . ?
C29 C30 H30 119.7 . . ?
C31 C30 H30 119.7 . . ?
C30 C31 C32 117.6(12) . . ?
C30 C31 H31 121.2 . . ?
C32 C31 H31 121.2 . . ?
C27 C32 C31 122.9(11) . . ?
C27 C32 O22 117.6(9) . . ?
C31 C32 O22 119.4(11) . . ?
C33 O22 C32 116.8(8) . . ?
C38 C33 C34 121.1(11) . . ?
C38 C33 O22 117.6(10) . . ?
C34 C33 O22 121.2(10) . . ?
C33 C34 C35 119.8(12) . . ?
C33 C34 H34 120.1 . . ?
C35 C34 H34 120.1 . . ?
C36 C35 C34 118.9(14) . . ?
C36 C35 H35 120.5 . . ?
C34 C35 H35 120.5 . . ?
C37 C36 C35 121.2(14) . . ?
C37 C36 H36 119.4 . . ?
C35 C36 H36 119.4 . . ?
C36 C37 C38 120.6(15) . . ?
C36 C37 H37 119.7 . . ?
C38 C37 H37 119.7 . . ?
C33 C38 C37 118.2(14) . . ?
C33 C38 H38 120.9 . . ?
C37 C38 H38 120.9 . . ?
C39 O23 Fe3 129.6(5) . . ?
C39 O24 Fe2 124.3(5) . . ?
O23 C39 O24 125.0(7) . . ?
O23 C39 C40 114.2(7) . . ?
O24 C39 C40 120.8(8) . . ?
C41 C40 C45 117.2(8) . . ?
C41 C40 C39 117.3(8) . . ?
C45 C40 C39 125.5(8) . . ?
C42 C41 C40 122.5(10) . . ?
C42 C41 H41 118.8 . . ?
C40 C41 H41 118.8 . . ?
C43 C42 C41 118.8(11) . . ?
C43 C42 H42 120.6 . . ?
C41 C42 H42 120.6 . . ?
C42 C43 C44 121.3(10) . . ?
C42 C43 H43 119.3 . . ?
C44 C43 H43 119.3 . . ?
C45 C44 C43 118.5(10) . . ?
C45 C44 H44 120.8 . . ?
C43 C44 H44 120.8 . . ?
C44 C45 O25 116.0(9) . . ?
C44 C45 C40 121.6(10) . . ?
O25 C45 C40 122.3(8) . . ?
C46 O25 C45 119.0(7) . . ?
O25 C46 C47 115.0(10) . . ?
O25 C46 C51 126.5(9) . . ?
C47 C46 C51 118.5(11) . . ?
C46 C47 C48 118.7(11) . . ?
C46 C47 H47 120.7 . . ?
C48 C47 H47 120.7 . . ?
C49 C48 C47 122.3(11) . . ?
C49 C48 H48 118.8 . . ?
C47 C48 H48 118.8 . . ?
C50 C49 C48 116.3(11) . . ?
C50 C49 H49 121.9 . . ?
C48 C49 H49 121.9 . . ?
C51 C50 C49 122.8(11) . . ?
C51 C50 H50 118.6 . . ?
C49 C50 H50 118.6 . . ?
C50 C51 C46 121.2(10) . . ?
C50 C51 H51 119.4 . . ?
C46 C51 H51 119.4 . . ?
C52 O26 Fe2 127.5(5) . . ?
C52 O27 Fe8 130.3(5) . . ?
O27 C52 O26 125.3(7) . . ?
O27 C52 C53 117.5(9) . . ?
O26 C52 C53 117.1(8) . . ?
C54 C53 C58 117.3(9) . . ?
C54 C53 C52 122.6(9) . . ?
C58 C53 C52 120.1(9) . . ?
C53 C54 O28 122.8(10) . . ?
C53 C54 C55 121.6(10) . . ?
O28 C54 C55 113.7(11) . . ?
C56 C55 C54 119.0(10) . . ?
C56 C55 H55 120.5 . . ?
C54 C55 H55 120.5 . . ?
C57 C56 C55 120.7(10) . . ?
C57 C56 H56 119.7 . . ?
C55 C56 H56 119.7 . . ?
C56 C57 C58 120.2(10) . . ?
C56 C57 H57 119.9 . . ?
C58 C57 H57 119.9 . . ?
C57 C58 C53 121.2(10) . . ?
C57 C58 O28A 109.8(11) . . ?
C53 C58 O28A 127.1(11) . . ?
C54 O28 C59 127.3(13) . . ?
C60 C59 C64 124.2(12) . . ?
C60 C59 O28 114.3(13) . . ?
C64 C59 O28 120.7(14) . . ?
C59 C60 C61 117.7(13) . . ?
C59 C60 H60 121.1 . . ?
C61 C60 H60 121.1 . . ?
C62 C61 C60 118.6(11) . . ?
C62 C61 H61 120.7 . . ?
C60 C61 H61 120.7 . . ?
C59 C64 C63 115.1(11) . . ?
C59 C64 H64 122.5 . . ?
C63 C64 H64 122.5 . . ?
C62 C63 C64 121.2(10) . . ?
C62 C63 H63 119.4 . . ?
C64 C63 H63 119.4 . . ?
C63 C62 C61 122.2(11) . . ?
C63 C62 H62 118.9 . . ?
C61 C62 H62 118.9 . . ?
C58 O28A C59A 123.8(14) . . ?
C64A C63A C62A 120.4(11) . . ?
C64A C63A H63A 119.8 . . ?
C62A C63A H63A 119.8 . . ?
C61A C60A C59A 115.0(12) . . ?
C61A C60A H60A 122.5 . . ?
C59A C60A H60A 122.5 . . ?
C64A C59A C60A 122.9(13) . . ?
C64A C59A O28A 115.1(15) . . ?
C60A C59A O28A 122.0(15) . . ?
C60A C61A C62A 122.5(11) . . ?
C60A C61A H61A 118.8 . . ?
C62A C61A H61A 118.8 . . ?
C63A C64A C59A 117.8(13) . . ?
C63A C64A H64A 121.1 . . ?
C59A C64A H64A 121.1 . . ?
C61A C62A C63A 121.3(12) . . ?
C61A C62A H62A 119.4 . . ?
C63A C62A H62A 119.4 . . ?
N3 C65 C66 167(5) . . ?
C65 C66 H66A 109.5 . . ?
C65 C66 H66B 109.5 . . ?
H66A C66 H66B 109.5 . . ?
C65 C66 H66C 109.5 . . ?
H66A C66 H66C 109.5 . . ?
H66B C66 H66C 109.5 . . ?
C67 O30 Fe3 129.6(5) . . ?
C67 O31 Fe4 121.0(5) . . ?
O30 C67 O31 123.3(7) . . ?
O30 C67 C68 117.1(8) . . ?
O31 C67 C68 119.6(8) . . ?
C73 C68 C69 117.8(7) . . ?
C73 C68 C67 124.9(8) . . ?
C69 C68 C67 117.2(8) . . ?
C70 C69 C68 122.3(8) . . ?
C70 C69 H69 118.9 . . ?
C68 C69 H69 118.9 . . ?
C71 C70 C69 119.0(9) . . ?
C71 C70 H70 120.5 . . ?
C69 C70 H70 120.5 . . ?
C70 C71 C72 119.8(8) . . ?
C70 C71 H71 120.1 . . ?
C72 C71 H71 120.1 . . ?
C71 C72 C73 120.9(9) . . ?
C71 C72 H72 119.5 . . ?
C73 C72 H72 119.5 . . ?
C72 C73 C68 120.2(8) . . ?
C72 C73 O32 117.8(8) . . ?
C68 C73 O32 121.8(7) . . ?
C74 O32 C73 116.2(6) . . ?
C75 C74 C79 120.3(8) . . ?
C75 C74 O32 123.5(9) . . ?
C79 C74 O32 116.1(8) . . ?
C74 C75 C76 119.8(10) . . ?
C74 C75 H75 120.1 . . ?
C76 C75 H75 120.1 . . ?
C77 C76 C75 120.0(10) . . ?
C77 C76 H76 120 . . ?
C75 C76 H76 120 . . ?
C78 C77 C76 119.5(10) . . ?
C78 C77 H77 120.2 . . ?
C76 C77 H77 120.2 . . ?
C79 C78 C77 120.1(10) . . ?
C79 C78 H78 119.9 . . ?
C77 C78 H78 119.9 . . ?
C78 C79 C74 120.2(10) . . ?
C78 C79 H79 119.9 . . ?
C74 C79 H79 119.9 . . ?
C80 O33 Fe5 129.8(5) . . ?
C80 O34 Fe4 125.7(5) . . ?
O33 C80 O34 125.4(7) . . ?
O33 C80 C81 115.3(8) . . ?
O34 C80 C81 119.2(7) . . ?
C86 C81 C82 118.7(8) . . ?
C86 C81 C80 124.4(8) . . ?
C82 C81 C80 116.9(7) . . ?
C83 C82 C81 121.4(8) . . ?
C83 C82 H82 119.3 . . ?
C81 C82 H82 119.3 . . ?
C82 C83 C84 120.2(9) . . ?
C82 C83 H83 119.9 . . ?
C84 C83 H83 119.9 . . ?
C85 C84 C83 118.9(8) . . ?
C85 C84 H84 120.6 . . ?
C83 C84 H84 120.6 . . ?
C84 C85 C86 121.3(8) . . ?
C84 C85 H85 119.3 . . ?
C86 C85 H85 119.3 . . ?
C81 C86 O35 122.9(7) . . ?
C81 C86 C85 119.5(8) . . ?
O35 C86 C85 117.5(8) . . ?
C86 O35 C87 115.9(6) . . ?
C88 C87 C92 120.6(8) . . ?
C88 C87 O35 123.2(8) . . ?
C92 C87 O35 116.2(8) . . ?
C87 C88 C89 120.3(9) . . ?
C87 C88 H88 119.9 . . ?
C89 C88 H88 119.9 . . ?
C88 C89 C90 119.4(10) . . ?
C88 C89 H89 120.3 . . ?
C90 C89 H89 120.3 . . ?
C91 C90 C89 119.6(10) . . ?
C91 C90 H90 120.2 . . ?
C89 C90 H90 120.2 . . ?
C92 C91 C90 120.6(10) . . ?
C92 C91 H91 119.7 . . ?
C90 C91 H91 119.7 . . ?
C91 C92 C87 119.4(9) . . ?
C91 C92 H92 120.3 . . ?
C87 C92 H92 120.3 . . ?
C93 O36 Fe6 126.0(5) . . ?
C93 O37 Fe4 130.6(5) . . ?
O37 C93 O36 126.2(8) . . ?
O37 C93 C94 114.4(8) . . ?
O36 C93 C94 119.4(8) . . ?
C95 C94 C99 118.2(8) . . ?
C95 C94 C93 117.8(8) . . ?
C99 C94 C93 124.0(9) . . ?
C96 C95 C94 121.2(9) . . ?
C96 C95 H95 119.4 . . ?
C94 C95 H95 119.4 . . ?
C95 C96 C97 120.2(10) . . ?
C95 C96 H96 119.9 . . ?
C97 C96 H96 119.9 . . ?
C98 C97 C96 119.2(10) . . ?
C98 C97 H97 120.4 . . ?
C96 C97 H97 120.4 . . ?
C97 C98 C99 120.9(11) . . ?
C97 C98 H98 119.6 . . ?
C99 C98 H98 119.6 . . ?
C98 C99 C94 120.4(10) . . ?
C98 C99 O38 118.9(10) . . ?
C94 C99 O38 120.7(8) . . ?
C100 O38 C99 116.6(8) . . ?
C105 C100 C101 122.1(14) . . ?
C105 C100 O38 121.6(13) . . ?
C101 C100 O38 116.0(11) . . ?
C100 C101 C102 117.7(12) . . ?
C100 C101 H101 121.1 . . ?
C102 C101 H101 121.1 . . ?
C103 C102 C101 119.7(16) . . ?
C103 C102 H102 120.1 . . ?
C101 C102 H102 120.1 . . ?
C104 C103 C102 119(2) . . ?
C104 C103 H103 120.7 . . ?
C102 C103 H103 120.7 . . ?
C103 C104 C105 121(2) . . ?
C103 C104 H104 119.3 . . ?
C105 C104 H104 119.3 . . ?
C100 C105 C104 120.4(18) . . ?
C100 C105 H105 119.8 . . ?
C104 C105 H105 119.8 . . ?
C106 O39 Fe5 128.5(5) . . ?
C106 O40 Fe8 125.3(5) . . ?
O39 C106 O40 125.6(7) . . ?
O39 C106 C107 120.0(7) . . ?
O40 C106 C107 114.4(7) . . ?
C112 C107 C108 117.8(8) . . ?
C112 C107 C106 123.4(8) . . ?
C108 C107 C106 118.8(7) . . ?
C109 C108 C107 121.2(8) . . ?
C109 C108 H108 119.4 . . ?
C107 C108 H108 119.4 . . ?
C108 C109 C110 120.2(9) . . ?
C108 C109 H109 119.9 . . ?
C110 C109 H109 119.9 . . ?
C109 C110 C111 119.7(8) . . ?
C109 C110 H110 120.2 . . ?
C111 C110 H110 120.2 . . ?
C112 C111 C110 119.1(8) . . ?
C112 C111 H111 120.5 . . ?
C110 C111 H111 120.5 . . ?
C111 C112 C107 122.0(8) . . ?
C111 C112 O41 122.4(8) . . ?
C107 C112 O41 115.6(8) . . ?
C113 O41 C112 119.0(7) . . ?
C118 C113 C114 121.3(10) . . ?
C118 C113 O41 116.5(9) . . ?
C114 C113 O41 122.2(9) . . ?
C115 C114 C113 120.5(13) . . ?
C115 C114 H114 119.8 . . ?
C113 C114 H114 119.8 . . ?
C114 C115 C116 119.5(15) . . ?
C114 C115 H115 120.2 . . ?
C116 C115 H115 120.2 . . ?
C117 C116 C115 121.0(14) . . ?
C117 C116 H116 119.5 . . ?
C115 C116 H116 119.5 . . ?
C116 C117 C118 120.9(13) . . ?
C116 C117 H117 119.6 . . ?
C118 C117 H117 119.6 . . ?
C113 C118 C117 116.8(11) . . ?
C113 C118 H118 121.6 . . ?
C117 C118 H118 121.6 . . ?
C119 O42 Fe9 129.6(5) . . ?
C119 O43 Fe6 129.1(5) . . ?
O43 C119 O42 126.3(8) . . ?
O43 C119 C120 117.7(8) . . ?
O42 C119 C120 115.9(8) . . ?
C121 C120 C125 117.6(8) . . ?
C121 C120 C119 118.4(7) . . ?
C125 C120 C119 123.9(7) . . ?
C122 C121 C120 122.2(8) . . ?
C122 C121 H121 118.9 . . ?
C120 C121 H121 118.9 . . ?
C121 C122 C123 119.2(8) . . ?
C121 C122 H122 120.4 . . ?
C123 C122 H122 120.4 . . ?
C122 C123 C124 120.2(8) . . ?
C122 C123 H123 119.9 . . ?
C124 C123 H123 119.9 . . ?
C125 C124 C123 120.7(8) . . ?
C125 C124 H124 119.6 . . ?
C123 C124 H124 119.6 . . ?
C124 C125 O45 116.2(7) . . ?
C124 C125 C120 120.2(8) . . ?
O45 C125 C120 123.6(7) . . ?
C126 O45 C125 120.7(6) . . ?
C131 C126 C127 120.9(8) . . ?
C131 C126 O45 123.6(8) . . ?
C127 C126 O45 115.4(8) . . ?
C126 C127 C128 119.5(8) . . ?
C126 C127 H127 120.2 . . ?
C128 C127 H127 120.2 . . ?
C129 C128 C127 120.1(8) . . ?
C129 C128 H128 119.9 . . ?
C127 C128 H128 119.9 . . ?
C128 C129 C130 119.9(8) . . ?
C128 C129 H129 120 . . ?
C130 C129 H129 120 . . ?
C129 C130 C131 120.3(8) . . ?
C129 C130 H130 119.9 . . ?
C131 C130 H130 119.9 . . ?
C126 C131 C130 119.2(8) . . ?
C126 C131 H131 120.4 . . ?
C130 C131 H131 120.4 . . ?
C132 O46 Fe9 134.6(5) . . ?
C132 O47 Fe7 127.8(6) . . ?
O46 C132 O47 124.1(8) . . ?
O46 C132 C133 120.5(8) . . ?
O47 C132 C133 115.4(8) . . ?
C134 C133 C138 117.6(8) . . ?
C134 C133 C132 118.0(8) . . ?
C138 C133 C132 124.4(8) . . ?
C135 C134 C133 122.2(9) . . ?
C135 C134 H134 118.9 . . ?
C133 C134 H134 118.9 . . ?
C134 C135 C136 119.1(10) . . ?
C134 C135 H135 120.5 . . ?
C136 C135 H135 120.5 . . ?
C137 C136 C135 120.1(10) . . ?
C137 C136 H136 119.9 . . ?
C135 C136 H136 119.9 . . ?
C136 C137 C138 121.1(9) . . ?
C136 C137 H137 119.5 . . ?
C138 C137 H137 119.5 . . ?
O48 C138 C137 121.8(8) . . ?
O48 C138 C133 118.3(7) . . ?
C137 C138 C133 119.8(8) . . ?
C138 O48 C139 117.8(7) . . ?
C140 C139 C144 121.8(9) . . ?
C140 C139 O48 120.1(10) . . ?
C144 C139 O48 118.1(10) . . ?
C141 C140 C139 118.5(11) . . ?
C141 C140 H140 120.8 . . ?
C139 C140 H140 120.8 . . ?
C142 C141 C140 120.9(11) . . ?
C142 C141 H141 119.6 . . ?
C140 C141 H141 119.6 . . ?
C141 C142 C143 120.4(11) . . ?
C141 C142 H142 119.8 . . ?
C143 C142 H142 119.8 . . ?
C144 C143 C142 119.5(12) . . ?
C144 C143 H143 120.3 . . ?
C142 C143 H143 120.3 . . ?
C143 C144 C139 119.0(10) . . ?
C143 C144 H144 120.5 . . ?
C139 C144 H144 120.5 . . ?
C145 O49 Fe8 123.2(5) . . ?
C145 O50 Fe9 126.5(5) . . ?
O50 C145 O49 125.0(7) . . ?
O50 C145 C146 118.3(8) . . ?
O49 C145 C146 116.7(8) . . ?
C147 C146 C151 118.4(8) . . ?
C147 C146 C145 120.0(8) . . ?
C151 C146 C145 121.5(8) . . ?
C146 C147 C148 122.3(9) . . ?
C146 C147 H147 118.8 . . ?
C148 C147 H147 118.8 . . ?
C149 C148 C147 118.7(9) . . ?
C149 C148 H148 120.7 . . ?
C147 C148 H148 120.7 . . ?
C150 C149 C148 120.5(9) . . ?
C150 C149 H149 119.7 . . ?
C148 C149 H149 119.7 . . ?
C149 C150 C151 120.7(9) . . ?
C149 C150 H150 119.7 . . ?
C151 C150 H150 119.7 . . ?
O51 C151 C150 121.3(9) . . ?
O51 C151 C146 119.6(8) . . ?
C150 C151 C146 118.8(9) . . ?
C151 O51 C152 116.7(7) . . ?
C153 C152 O51 120.2(8) . . ?
C153 C152 C157 122.3(9) . . ?
O51 C152 C157 117.5(8) . . ?
C152 C153 C154 118.4(9) . . ?
C152 C153 H153 120.8 . . ?
C154 C153 H153 120.8 . . ?
C153 C154 C155 121.2(10) . . ?
C153 C154 H154 119.4 . . ?
C155 C154 H154 119.4 . . ?
C156 C155 C154 120.0(10) . . ?
C156 C155 H155 120 . . ?
C154 C155 H155 120 . . ?
C155 C156 C157 120.8(10) . . ?
C155 C156 H156 119.6 . . ?
C157 C156 H156 119.6 . . ?
C156 C157 C152 117.3(9) . . ?
C156 C157 H157 121.3 . . ?
C152 C157 H157 121.3 . . ?
C158 O52 Fe7 132.8(5) . . ?
C158 O53 Fe9 132.6(6) . . ?
O53 C158 O52 125.3(8) . . ?
O53 C158 C159 116.4(8) . . ?
O52 C158 C159 118.2(8) . . ?
C160 C159 C164 117.5(8) . . ?
C160 C159 C158 117.3(8) . . ?
C164 C159 C158 125.2(8) . . ?
C159 C160 C161 122.3(8) . . ?
C159 C160 H160 118.9 . . ?
C161 C160 H160 118.9 . . ?
C162 C161 C160 118.5(8) . . ?
C162 C161 H161 120.8 . . ?
C160 C161 H161 120.8 . . ?
C163 C162 C161 120.6(8) . . ?
C163 C162 H162 119.7 . . ?
C161 C162 H162 119.7 . . ?
C162 C163 C164 120.2(9) . . ?
C162 C163 H163 119.9 . . ?
C164 C163 H163 119.9 . . ?
O54 C164 C163 121.5(9) . . ?
O54 C164 C159 117.4(8) . . ?
C163 C164 C159 120.9(9) . . ?
C164 O54 C165 119.1(7) . . ?
C166 C165 C170 120.1(10) . . ?
C166 C165 O54 119.6(12) . . ?
C170 C165 O54 119.7(12) . . ?
C165 C166 C167 120.3(11) . . ?
C165 C166 H166 119.9 . . ?
C167 C166 H166 119.9 . . ?
C168 C167 C166 119.9(10) . . ?
C168 C167 H167 120 . . ?
C166 C167 H167 120 . . ?
C167 C168 C169 121.5(11) . . ?
C167 C168 H168 119.3 . . ?
C169 C168 H168 119.3 . . ?
C168 C169 C170 119.0(11) . . ?
C168 C169 H169 120.5 . . ?
C170 C169 H169 120.5 . . ?
C165 C170 C169 119.2(11) . . ?
C165 C170 H170 120.4 . . ?
C169 C170 H170 120.4 . . ?
C172 N4 C171 114.9(8) . . ?
C172 N4 H4C 108.5 . . ?
C171 N4 H4C 108.5 . . ?
C172 N4 H4D 108.5 . . ?
C171 N4 H4D 108.5 . . ?
H4C N4 H4D 107.5 . . ?
N4 C171 C173 110.0(8) . . ?
N4 C171 H17A 109.7 . . ?
C173 C171 H17A 109.7 . . ?
N4 C171 H17B 109.7 . . ?
C173 C171 H17B 109.7 . . ?
H17A C171 H17B 108.2 . . ?
N4 C172 C174 109.9(9) . . ?
N4 C172 H17C 109.7 . . ?
C174 C172 H17C 109.7 . . ?
N4 C172 H17D 109.7 . . ?
C174 C172 H17D 109.7 . . ?
H17C C172 H17D 108.2 . . ?
C171 C173 H17E 109.5 . . ?
C171 C173 H17F 109.5 . . ?
H17E C173 H17F 109.5 . . ?
C171 C173 H17G 109.5 . . ?
H17E C173 H17G 109.5 . . ?
H17F C173 H17G 109.5 . . ?
C172 C174 H17H 109.5 . . ?
C172 C174 H17I 109.5 . . ?
H17H C174 H17I 109.5 . . ?
C172 C174 H17J 109.5 . . ?
H17H C174 H17J 109.5 . . ?
H17I C174 H17J 109.5 . . ?
N5 C175 C176 179.2(12) . . ?
C175 C176 H17K 109.5 . . ?
C175 C176 H17L 109.5 . . ?
H17K C176 H17L 109.5 . . ?
C175 C176 H17M 109.5 . . ?
H17K C176 H17M 109.5 . . ?
H17L C176 H17M 109.5 . . ?
N6 C177 C178 163(2) . . ?
C177 C178 H78K 109.5 . . ?
C177 C178 H78L 109.5 . . ?
H78K C178 H78L 109.5 . . ?
C177 C178 H78M 109.5 . . ?
H78K C178 H78M 109.5 . . ?
H78L C178 H78M 109.5 . . ?
C180 C179 H17N 109.5 . . ?
C180 C179 H17O 109.5 . . ?
H17N C179 H17O 109.5 . . ?
C180 C179 H17P 109.5 . . ?
H17N C179 H17P 109.5 . . ?
H17O C179 H17P 109.5 . . ?
N7 C180 C179 143(2) . . ?
C182 C181 N8 170(2) . . ?
C181 C182 H18G 109.5 . . ?
C181 C182 H18H 109.5 . . ?
H18G C182 H18H 109.5 . . ?
C181 C182 H18I 109.5 . . ?
H18G C182 H18I 109.5 . . ?
H18H C182 H18I 109.5 . . ?
C183 C184 N9 173(2) . . ?
C184 C183 H18J 109.5 . . ?
C184 C183 H18K 109.5 . . ?
H18J C183 H18K 109.5 . . ?
C184 C183 H18L 109.5 . . ?
H18J C183 H18L 109.5 . . ?
H18K C183 H18L 109.5 . . ?
C186 C185 H18A 109.5 . . ?
C186 C185 H18B 109.5 . . ?
H18A C185 H18B 109.5 . . ?
C186 C185 H18C 109.5 . . ?
H18A C185 H18C 109.5 . . ?
H18B C185 H18C 109.5 . . ?
N9A C186 C185 158(5) . . ?
N10 C188 C187 173(4) . . ?
C188 C187 H18D 109.5 . . ?
C188 C187 H18E 109.5 . . ?
H18D C187 H18E 109.5 . . ?
C188 C187 H18F 109.5 . . ?
H18D C187 H18F 109.5 . . ?
H18E C187 H18F 109.5 . . ?

loop_
_geom_bond_atom_site_label_1
_geom_bond_atom_site_label_2
_geom_bond_site_symmetry_2
_geom_bond_distance
_geom_bond_publ_flag
Fe1 O1 . 1.896(5) ?
Fe1 O9 . 1.999(5) ?
Fe1 O20 . 2.002(5) ?
Fe1 O17 . 2.030(6) ?
Fe1 O7 . 2.041(5) ?
Fe1 N1 . 2.219(6) ?
Fe1 Fe2 . 2.9554(16) ?
Fe2 O1 . 1.924(5) ?
Fe2 O9 . 1.999(5) ?
Fe2 O10 . 2.014(5) ?
Fe2 O26 . 2.025(6) ?
Fe2 O24 . 2.035(5) ?
Fe2 O3 . 2.098(5) ?
Fe3 O1 . 1.878(5) ?
Fe3 O2 . 1.892(5) ?
Fe3 O23 . 2.011(5) ?
Fe3 O30 . 2.038(5) ?
Fe3 O18 . 2.077(6) ?
Fe3 O21 . 2.122(6) ?
Fe4 O2 . 1.950(5) ?
Fe4 O31 . 1.981(5) ?
Fe4 O12 . 1.993(5) ?
Fe4 O34 . 2.022(5) ?
Fe4 O37 . 2.024(5) ?
Fe4 O6 . 2.133(5) ?
Fe5 O4 . 1.931(5) ?
Fe5 O2 . 1.940(5) ?
Fe5 O33 . 2.042(5) ?
Fe5 O6 . 2.073(5) ?
Fe5 O39 . 2.096(5) ?
Fe5 O3 . 2.106(5) ?
Fe6 O5 . 1.923(5) ?
Fe6 O13 . 1.987(5) ?
Fe6 O12 . 1.996(5) ?
Fe6 O43 . 2.006(5) ?
Fe6 O36 . 2.058(5) ?
Fe6 O6 . 2.118(5) ?
Fe6 Fe7 . 2.9654(16) ?
Fe7 O5 . 1.921(5) ?
Fe7 O15 . 1.976(6) ?
Fe7 O47 . 1.986(6) ?
Fe7 O13 . 2.026(5) ?
Fe7 O52 . 2.033(6) ?
Fe7 N2 . 2.231(6) ?
Fe8 O4 . 1.940(5) ?
Fe8 O49 . 1.957(5) ?
Fe8 O10 . 1.970(5) ?
Fe8 O40 . 2.018(5) ?
Fe8 O27 . 2.059(6) ?
Fe8 O3 . 2.112(5) ?
Fe9 O5 . 1.874(5) ?
Fe9 O4 . 1.930(5) ?
Fe9 O53 . 2.050(5) ?
Fe9 O42 . 2.050(5) ?
Fe9 O50 . 2.086(5) ?
Fe9 O46 . 2.128(6) ?
O3 H3 . 0.98 ?
O6 H6 . 0.98 ?
C1 O8 . 1.223(10) ?
C1 O7 . 1.298(10) ?
C1 C2 . 1.519(12) ?
C2 N1 . 1.458(10) ?
C2 H2A . 0.97 ?
C2 H2B . 0.97 ?
C3 N1 . 1.518(10) ?
C3 C5 . 1.525(11) ?
C3 C4 . 1.526(11) ?
C3 C6 . 1.527(11) ?
C4 O9 . 1.434(9) ?
C4 H4A . 0.97 ?
C4 H4B . 0.97 ?
C5 O10 . 1.420(9) ?
C5 H5A . 0.97 ?
C5 H5B . 0.97 ?
C6 O11 . 1.427(9) ?
C6 H6A . 0.97 ?
C6 H6B . 0.97 ?
N1 H1 . 0.91 ?
O11 H11 . 0.82 ?
C7 O12 . 1.408(9) ?
C7 C8 . 1.531(11) ?
C7 H7A . 0.97 ?
C7 H7B . 0.97 ?
C8 N2 . 1.514(10) ?
C8 C10 . 1.528(11) ?
C8 C9 . 1.531(11) ?
C9 O13 . 1.419(9) ?
C9 H9A . 0.97 ?
C9 H9B . 0.97 ?
C10 O14 . 1.426(9) ?
C10 H10A . 0.97 ?
C10 H10B . 0.97 ?
C11 N2 . 1.472(10) ?
C11 C12 . 1.521(12) ?
C11 H11A . 0.97 ?
C11 H11B . 0.97 ?
C12 O16 . 1.221(10) ?
C12 O15 . 1.283(11) ?
N2 H2 . 0.91 ?
O14 H14 . 0.82 ?
O17 C13 . 1.260(10) ?
O18 C13 . 1.257(10) ?
C13 C14 . 1.486(12) ?
C14 C15 . 1.382(11) ?
C14 C19 . 1.402(12) ?
C15 C16 . 1.386(12) ?
C15 H15 . 0.93 ?
C16 C17 . 1.390(13) ?
C16 H16 . 0.93 ?
C17 C18 . 1.365(13) ?
C17 H17 . 0.93 ?
C18 C19 . 1.391(13) ?
C18 H18 . 0.93 ?
C19 O19 . 1.392(10) ?
O19 C20 . 1.378(11) ?
C20 C21 . 1.372(14) ?
C20 C25 . 1.384(13) ?
C21 C22 . 1.394(15) ?
C21 H21 . 0.93 ?
C22 C23 . 1.388(16) ?
C22 H22 . 0.93 ?
C23 C24 . 1.365(16) ?
C23 H23 . 0.93 ?
C24 C25 . 1.355(14) ?
C24 H24 . 0.93 ?
C25 H25 . 0.93 ?
O20 C26 . 1.272(10) ?
O21 C26 . 1.239(10) ?
C26 C27 . 1.500(12) ?
C27 C32 . 1.348(13) ?
C27 C28 . 1.403(13) ?
C28 C29 . 1.350(14) ?
C28 H28 . 0.93 ?
C29 C30 . 1.371(18) ?
C29 H29 . 0.93 ?
C30 C31 . 1.385(17) ?
C30 H30 . 0.93 ?
C31 C32 . 1.403(14) ?
C31 H31 . 0.93 ?
C32 O22 . 1.404(12) ?
O22 C33 . 1.386(12) ?
C33 C38 . 1.356(15) ?
C33 C34 . 1.360(14) ?
C34 C35 . 1.390(17) ?
C34 H34 . 0.93 ?
C35 C36 . 1.36(2) ?
C35 H35 . 0.93 ?
C36 C37 . 1.33(2) ?
C36 H36 . 0.93 ?
C37 C38 . 1.41(2) ?
C37 H37 . 0.93 ?
C38 H38 . 0.93 ?
O23 C39 . 1.259(9) ?
O24 C39 . 1.267(9) ?
C39 C40 . 1.484(11) ?
C40 C41 . 1.383(12) ?
C40 C45 . 1.397(13) ?
C41 C42 . 1.381(13) ?
C41 H41 . 0.93 ?
C42 C43 . 1.364(16) ?
C42 H42 . 0.93 ?
C43 C44 . 1.396(16) ?
C43 H43 . 0.93 ?
C44 C45 . 1.382(13) ?
C44 H44 . 0.93 ?
C45 O25 . 1.383(11) ?
O25 C46 . 1.330(12) ?
C46 C47 . 1.383(14) ?
C46 C51 . 1.403(14) ?
C47 C48 . 1.415(14) ?
C47 H47 . 0.93 ?
C48 C49 . 1.406(15) ?
C48 H48 . 0.93 ?
C49 C50 . 1.368(15) ?
C49 H49 . 0.93 ?
C50 C51 . 1.358(14) ?
C50 H50 . 0.93 ?
C51 H51 . 0.93 ?
O26 C52 . 1.265(10) ?
O27 C52 . 1.249(10) ?
C52 C53 . 1.496(12) ?
C53 C54 . 1.356(13) ?
C53 C58 . 1.393(13) ?
C54 O28 . 1.408(16) ?
C54 C55 . 1.415(15) ?
C55 C56 . 1.360(15) ?
C55 H55 . 0.93 ?
C56 C57 . 1.344(14) ?
C56 H56 . 0.93 ?
C57 C58 . 1.387(14) ?
C57 H57 . 0.93 ?
C58 O28A . 1.413(18) ?
O28 C59 . 1.463(17) ?
C59 C60 . 1.334(15) ?
C59 C64 . 1.336(14) ?
C60 C61 . 1.371(15) ?
C60 H60 . 0.93 ?
C61 C62 . 1.317(15) ?
C61 H61 . 0.93 ?
C64 C63 . 1.366(14) ?
C64 H64 . 0.93 ?
C63 C62 . 1.314(14) ?
C63 H63 . 0.93 ?
C62 H62 . 0.93 ?
O28A C59A . 1.494(18) ?
C63A C64A . 1.237(14) ?
C63A C62A . 1.285(15) ?
C63A H63A . 0.93 ?
C60A C61A . 1.250(14) ?
C60A C59A . 1.333(14) ?
C60A H60A . 0.93 ?
C59A C64A . 1.318(15) ?
C61A C62A . 1.281(16) ?
C61A H61A . 0.93 ?
C64A H64A . 0.93 ?
C62A H62A . 0.93 ?
C65 N3 . 1.21(5) ?
C65 C66 . 1.40(5) ?
C66 H66A . 0.96 ?
C66 H66B . 0.96 ?
C66 H66C . 0.96 ?
O30 C67 . 1.247(9) ?
O31 C67 . 1.283(9) ?
C67 C68 . 1.473(11) ?
C68 C73 . 1.389(11) ?
C68 C69 . 1.391(11) ?
C69 C70 . 1.380(12) ?
C69 H69 . 0.93 ?
C70 C71 . 1.377(13) ?
C70 H70 . 0.93 ?
C71 C72 . 1.381(13) ?
C71 H71 . 0.93 ?
C72 C73 . 1.383(12) ?
C72 H72 . 0.93 ?
C73 O32 . 1.396(10) ?
O32 C74 . 1.388(10) ?
C74 C75 . 1.355(12) ?
C74 C79 . 1.380(12) ?
C75 C76 . 1.388(13) ?
C75 H75 . 0.93 ?
C76 C77 . 1.382(14) ?
C76 H76 . 0.93 ?
C77 C78 . 1.374(15) ?
C77 H77 . 0.93 ?
C78 C79 . 1.367(13) ?
C78 H78 . 0.93 ?
C79 H79 . 0.93 ?
O33 C80 . 1.260(9) ?
O34 C80 . 1.266(10) ?
C80 C81 . 1.501(11) ?
C81 C86 . 1.370(11) ?
C81 C82 . 1.398(12) ?
C82 C83 . 1.379(12) ?
C82 H82 . 0.93 ?
C83 C84 . 1.380(12) ?
C83 H83 . 0.93 ?
C84 C85 . 1.374(12) ?
C84 H84 . 0.93 ?
C85 C86 . 1.410(12) ?
C85 H85 . 0.93 ?
C86 O35 . 1.374(10) ?
O35 C87 . 1.388(10) ?
C87 C88 . 1.378(12) ?
C87 C92 . 1.385(12) ?
C88 C89 . 1.378(13) ?
C88 H88 . 0.93 ?
C89 C90 . 1.400(14) ?
C89 H89 . 0.93 ?
C90 C91 . 1.386(14) ?
C90 H90 . 0.93 ?
C91 C92 . 1.374(13) ?
C91 H91 . 0.93 ?
C92 H92 . 0.93 ?
O36 C93 . 1.258(10) ?
O37 C93 . 1.254(10) ?
C93 C94 . 1.513(12) ?
C94 C95 . 1.386(12) ?
C94 C99 . 1.399(13) ?
C95 C96 . 1.381(12) ?
C95 H95 . 0.93 ?
C96 C97 . 1.395(15) ?
C96 H96 . 0.93 ?
C97 C98 . 1.370(16) ?
C97 H97 . 0.93 ?
C98 C99 . 1.390(15) ?
C98 H98 . 0.93 ?
C99 O38 . 1.402(12) ?
O38 C100 . 1.395(13) ?
C100 C105 . 1.331(18) ?
C100 C101 . 1.334(14) ?
C101 C102 . 1.408(17) ?
C101 H101 . 0.93 ?
C102 C103 . 1.38(2) ?
C102 H102 . 0.93 ?
C103 C104 . 1.34(3) ?
C103 H103 . 0.93 ?
C104 C105 . 1.34(3) ?
C104 H104 . 0.93 ?
C105 H105 . 0.93 ?
O39 C106 . 1.241(9) ?
O40 C106 . 1.272(9) ?
C106 C107 . 1.502(11) ?
C107 C112 . 1.379(11) ?
C107 C108 . 1.384(11) ?
C108 C109 . 1.371(12) ?
C108 H108 . 0.93 ?
C109 C110 . 1.377(13) ?
C109 H109 . 0.93 ?
C110 C111 . 1.388(12) ?
C110 H110 . 0.93 ?
C111 C112 . 1.374(12) ?
C111 H111 . 0.93 ?
C112 O41 . 1.396(10) ?
O41 C113 . 1.387(11) ?
C113 C118 . 1.369(12) ?
C113 C114 . 1.376(14) ?
C114 C115 . 1.341(18) ?
C114 H114 . 0.93 ?
C115 C116 . 1.37(2) ?
C115 H115 . 0.93 ?
C116 C117 . 1.34(2) ?
C116 H116 . 0.93 ?
C117 C118 . 1.410(15) ?
C117 H117 . 0.93 ?
C118 H118 . 0.93 ?
O42 C119 . 1.272(9) ?
O43 C119 . 1.252(10) ?
C119 C120 . 1.494(11) ?
C120 C121 . 1.390(11) ?
C120 C125 . 1.406(11) ?
C121 C122 . 1.373(11) ?
C121 H121 . 0.93 ?
C122 C123 . 1.376(12) ?
C122 H122 . 0.93 ?
C123 C124 . 1.380(12) ?
C123 H123 . 0.93 ?
C124 C125 . 1.373(12) ?
C124 H124 . 0.93 ?
C125 O45 . 1.388(10) ?
O45 C126 . 1.383(10) ?
C126 C131 . 1.369(11) ?
C126 C127 . 1.381(12) ?
C127 C128 . 1.389(12) ?
C127 H127 . 0.93 ?
C128 C129 . 1.372(12) ?
C128 H128 . 0.93 ?
C129 C130 . 1.382(12) ?
C129 H129 . 0.93 ?
C130 C131 . 1.394(11) ?
C130 H130 . 0.93 ?
C131 H131 . 0.93 ?
O46 C132 . 1.252(10) ?
O47 C132 . 1.284(10) ?
C132 C133 . 1.499(12) ?
C133 C134 . 1.384(12) ?
C133 C138 . 1.403(12) ?
C134 C135 . 1.371(14) ?
C134 H134 . 0.93 ?
C135 C136 . 1.377(15) ?
C135 H135 . 0.93 ?
C136 C137 . 1.365(13) ?
C136 H136 . 0.93 ?
C137 C138 . 1.376(12) ?
C137 H137 . 0.93 ?
C138 O48 . 1.369(10) ?
O48 C139 . 1.394(11) ?
C139 C140 . 1.381(14) ?
C139 C144 . 1.383(14) ?
C140 C141 . 1.376(14) ?
C140 H140 . 0.93 ?
C141 C142 . 1.369(15) ?
C141 H141 . 0.93 ?
C142 C143 . 1.392(15) ?
C142 H142 . 0.93 ?
C143 C144 . 1.382(14) ?
C143 H143 . 0.93 ?
C144 H144 . 0.93 ?
O49 C145 . 1.268(10) ?
O50 C145 . 1.262(10) ?
C145 C146 . 1.493(11) ?
C146 C147 . 1.355(12) ?
C146 C151 . 1.402(12) ?
C147 C148 . 1.380(13) ?
C147 H147 . 0.93 ?
C148 C149 . 1.371(13) ?
C148 H148 . 0.93 ?
C149 C150 . 1.356(13) ?
C149 H149 . 0.93 ?
C150 C151 . 1.394(13) ?
C150 H150 . 0.93 ?
C151 O51 . 1.383(11) ?
O51 C152 . 1.391(10) ?
C152 C153 . 1.364(12) ?
C152 C157 . 1.392(13) ?
C153 C154 . 1.369(13) ?
C153 H153 . 0.93 ?
C154 C155 . 1.370(14) ?
C154 H154 . 0.93 ?
C155 C156 . 1.363(14) ?
C155 H155 . 0.93 ?
C156 C157 . 1.390(14) ?
C156 H156 . 0.93 ?
C157 H157 . 0.93 ?
O52 C158 . 1.275(10) ?
O53 C158 . 1.252(10) ?
C158 C159 . 1.506(12) ?
C159 C160 . 1.380(11) ?
C159 C164 . 1.393(12) ?
C160 C161 . 1.391(12) ?
C160 H160 . 0.93 ?
C161 C162 . 1.381(12) ?
C161 H161 . 0.93 ?
C162 C163 . 1.369(13) ?
C162 H162 . 0.93 ?
C163 C164 . 1.382(13) ?
C163 H163 . 0.93 ?
C164 O54 . 1.367(11) ?
O54 C165 . 1.411(12) ?
C165 C166 . 1.342(15) ?
C165 C170 . 1.377(16) ?
C166 C167 . 1.374(14) ?
C166 H166 . 0.93 ?
C167 C168 . 1.344(14) ?
C167 H167 . 0.93 ?
C168 C169 . 1.346(16) ?
C168 H168 . 0.93 ?
C169 C170 . 1.396(17) ?
C169 H169 . 0.93 ?
C170 H170 . 0.93 ?
N4 C172 . 1.465(13) ?
N4 C171 . 1.507(12) ?
N4 H4C . 0.9 ?
N4 H4D . 0.9 ?
C171 C173 . 1.532(15) ?
C171 H17A . 0.97 ?
C171 H17B . 0.97 ?
C172 C174 . 1.514(15) ?
C172 H17C . 0.97 ?
C172 H17D . 0.97 ?
C173 H17E . 0.96 ?
C173 H17F . 0.96 ?
C173 H17G . 0.96 ?
C174 H17H . 0.96 ?
C174 H17I . 0.96 ?
C174 H17J . 0.96 ?
N5 C175 . 1.139(11) ?
C175 C176 . 1.453(13) ?
C176 H17K . 0.96 ?
C176 H17L . 0.96 ?
C176 H17M . 0.96 ?
C177 N6 . 1.14(2) ?
C177 C178 . 1.47(2) ?
C178 H78K . 0.96 ?
C178 H78L . 0.96 ?
C178 H78M . 0.96 ?
N7 C180 . 1.33(3) ?
C179 C180 . 1.41(2) ?
C179 H17N . 0.96 ?
C179 H17O . 0.96 ?
C179 H17P . 0.96 ?
N8 C181 . 1.35(2) ?
C181 C182 . 1.28(2) ?
C182 H18G . 0.96 ?
C182 H18H . 0.96 ?
C182 H18I . 0.96 ?
N9 C184 . 1.38(2) ?
C184 C183 . 1.14(2) ?
C183 H18J . 0.96 ?
C183 H18K . 0.96 ?
C183 H18L . 0.96 ?
N9A C186 . 1.08(4) ?
C185 C186 . 1.18(4) ?
C185 H18A . 0.96 ?
C185 H18B . 0.96 ?
C185 H18C . 0.96 ?
N10 C188 . 1.142(18) ?
C188 C187 . 1.472(17) ?
C187 H18D . 0.96 ?
C187 H18E . 0.96 ?
C187 H18F . 0.96 ?
